data_1571870
loop_
_publ_author_name
'Carroll, Robert C.'
'Coles, Simon J.'

_publ_section_title
;
 Statistical optimization of guest uptake in crystalline sponges: grading
 structural outcomes.
;
_journal_coeditor_code LT5068
_journal_issue 4
_journal_name_full IUCrJ
_journal_paper_doi 10.1107/S2052252524004871
_journal_volume 11
_journal_year 2024
_chemical_formula_moiety 'C72 H48 I12 N24 Zn6, 0.89(C15 H16 O3), 0.878(C6 H12)'
_chemical_formula_sum 'C90.62 H72.78 I12 N24 O2.67 Zn6'
_chemical_formula_weight 3455.65
_chemical_name_systematic
; (2',6'-dimethoxy-[1,1'-biphenyl]-2-yl)methanol 
(absorbed in crystalline sponge)
;
_space_group_crystal_system monoclinic
_space_group_IT_number 13
_space_group_name_Hall '-P 2yac'
_space_group_name_H-M_alt 'P 1 2/n 1'
_atom_sites_solution_hydrogens geom
_atom_sites_solution_primary dual
_audit_creation_date 2024-01-22
_audit_creation_method
;
Olex2 1.5-alpha
(compiled 2023.11.24 svn.r209d9fb2 for OlexSys, GUI svn.r6869)
;
_cell_angle_alpha 90
_cell_angle_beta 102.009(2)
_cell_angle_gamma 90
_cell_formula_units_Z 4
_cell_length_a 31.5672(6)
_cell_length_b 15.0183(2)
_cell_length_c 34.3644(5)
_cell_measurement_reflns_used 18208
_cell_measurement_temperature 100(2)
_cell_measurement_theta_max 70.7630
_cell_measurement_theta_min 2.6130
_cell_volume 15935.1(5)
_computing_cell_refinement 'CrysAlisPro 1.171.41.89a (Rigaku OD, 2020)'
_computing_data_collection 'CrysAlisPro 1.171.41.89a (Rigaku OD, 2020)'
_computing_data_reduction 'CrysAlisPro 1.171.41.89a (Rigaku OD, 2020)'
_computing_molecular_graphics 'Olex2 1.5-alpha (Dolomanov et al., 2009)'
_computing_publication_material 'Olex2 1.5-alpha (Dolomanov et al., 2009)'
_computing_structure_refinement 'SHELXL 2016/6 (Sheldrick, 2015)'
_computing_structure_solution 'SHELXT 2014/5 (Sheldrick, 2014)'
_diffrn_ambient_temperature 100(2)
_diffrn_detector 'hybrid pixel array detector'
_diffrn_detector_area_resol_mean 10
_diffrn_detector_dtime 0.000
_diffrn_detector_type 'Rigaku, HyPix 6000HE'
_diffrn_measured_fraction_theta_full 0.997
_diffrn_measured_fraction_theta_max 0.996
_diffrn_measurement_details
;
List of Runs (angles in degrees, time in seconds):

  # Type    Start    End  Width  t~exp~   \w     \q     \k     \f   Frames
--------------------------------------------------------------------------
  1  \w   -127.00-101.00   0.50    5.00    -- -103.00 -93.00  34.00   52
  2  \w   -104.00 -50.00   0.50    5.00    -- -103.00  93.00 146.00  108
  3  \w   -122.00 -96.00   0.50    5.00    -- -103.00  77.00-180.00   52
  4  \w    -69.00 -43.00   0.50    5.00    -- -103.00  61.00-120.00   52
  5  \w    -68.00 -35.00   0.50    5.00    -- -103.00  61.00 120.00   66
  6  \w    -66.00 -31.00   0.50    5.00    -- -103.00  61.00  90.00   70
  7  \w    -62.00 -35.00   0.50    5.00    -- -103.00  77.00-180.00   54
  8  \w    -68.00 -43.00   0.50    5.00    -- -103.00  61.00   0.00   50
  9  \w     88.00 144.00   0.50    5.00    --  101.75  93.00 146.00  112
 10  \w     30.00 100.00   0.50    5.00    --  101.75 -93.00  34.00  140
 11  \w     36.00  62.00   0.50    5.00    --  101.75 -61.00 -60.00   52
 12  \w     89.00 174.00   0.50    5.00    --  101.75  45.00  90.00  170
 13  \w     30.00  73.00   0.50    5.00    --  101.75 -61.00 -90.00   86
 14  \w     29.00  55.00   0.50    5.00    --  101.75 -61.00-150.00   52
 15  \w     32.00  75.00   0.50    5.00    --  101.75 -61.00-120.00   86
 16  \w     30.00  97.00   0.50    5.00    --  101.75-125.00  30.00  134
 17  \w     29.00 108.00   0.50    5.00    --  101.75-125.00-120.00  158
 18  \w    -28.00  26.00   0.50    0.75    --  -46.24  93.00 146.00  108
 19  \w    -24.00  69.00   0.50    0.75    --   46.24 -93.00  34.00  186
 20  \w    -20.00  25.00   0.50    0.75    --  -46.24  19.00 150.00   90
 21  \w    -32.00  25.00   0.50    0.75    --  -46.24  37.00 -90.00  114
 22  \w    -23.00  14.00   0.50    0.75    --   46.24 -19.00 -60.00   74
;
_diffrn_measurement_device 'four-circle diffractometer'
_diffrn_measurement_device_details 'Rigaku Oxford Difffraction, UG2 \k goniometer'
_diffrn_measurement_device_type
; Rigaku 007HF equipped with Varimax confocal mirrors and a UG2 goniometer 
and HyPix 6000HE detector
;
_diffrn_measurement_method 'profile data from \w-scans'
_diffrn_measurement_specimen_support 'MiTeGen loops'
_diffrn_orient_matrix_type 'CrysAlisPro convention (1999,Acta A55,543-557)'
_diffrn_orient_matrix_UB_11 0.0498630000
_diffrn_orient_matrix_UB_12 0.0008783000
_diffrn_orient_matrix_UB_13 0.0076365000
_diffrn_orient_matrix_UB_21 -0.0004359000
_diffrn_orient_matrix_UB_22 -0.0946626000
_diffrn_orient_matrix_UB_23 -0.0172415000
_diffrn_orient_matrix_UB_31 -0.0021325000
_diffrn_orient_matrix_UB_32 0.0391350000
_diffrn_orient_matrix_UB_33 -0.0418318000
_diffrn_radiation_collimation 0.3
_diffrn_radiation_monochromator 'Varimax focusing mirrors'
_diffrn_radiation_probe x-ray
_diffrn_radiation_type 'Cu K\a'
_diffrn_radiation_wavelength 1.54184
_diffrn_radiation_xray_symbol K-L~3~
_diffrn_reflns_av_R_equivalents 0.0447
_diffrn_reflns_av_unetI/netI 0.0453
_diffrn_reflns_Laue_measured_fraction_full 0.997
_diffrn_reflns_Laue_measured_fraction_max 0.996
_diffrn_reflns_limit_h_max 38
_diffrn_reflns_limit_h_min -37
_diffrn_reflns_limit_k_max 18
_diffrn_reflns_limit_k_min -15
_diffrn_reflns_limit_l_max 36
_diffrn_reflns_limit_l_min -41
_diffrn_reflns_number 102244
_diffrn_reflns_point_group_measured_fraction_full 0.997
_diffrn_reflns_point_group_measured_fraction_max 0.996
_diffrn_reflns_theta_full 67.684
_diffrn_reflns_theta_max 68.249
_diffrn_reflns_theta_min 2.135
_diffrn_source 'Rotating anode'
_diffrn_source_current 30.0
_diffrn_source_power 1.2
_diffrn_source_target Cu
_diffrn_source_type 'Rigaku 007 HF'
_diffrn_source_voltage 40.0
_exptl_absorpt_coefficient_mu 19.562
_exptl_absorpt_correction_T_max 0.400
_exptl_absorpt_correction_T_min 0.084
_exptl_absorpt_correction_type analytical
_exptl_absorpt_process_details
;
CrysAlisPro 1.171.41.89a (Rigaku Oxford Diffraction, 2020)
Analytical numeric absorption correction using a multifaceted crystal
model based on expressions derived by R.C. Clark & J.S. Reid.
(Clark, R. C. & Reid, J. S. (1995). Acta Cryst. A51, 887-897)
Empirical absorption correction using spherical harmonics,
implemented in SCALE3 ABSPACK scaling algorithm.
;
_exptl_crystal_colour 'light yellow'
_exptl_crystal_colour_modifier light
_exptl_crystal_colour_primary yellow
_exptl_crystal_density_diffrn 1.440
_exptl_crystal_description block
_exptl_crystal_F_000 6487
_exptl_crystal_size_max 0.21
_exptl_crystal_size_mid 0.13
_exptl_crystal_size_min 0.06
_refine_diff_density_max 1.401
_refine_diff_density_min -1.032
_refine_diff_density_rms 0.196
_refine_ls_extinction_method none
_refine_ls_goodness_of_fit_ref 1.046
_refine_ls_hydrogen_treatment constr
_refine_ls_matrix_type full
_refine_ls_number_parameters 1751
_refine_ls_number_reflns 29077
_refine_ls_number_restraints 881
_refine_ls_restrained_S_all 1.038
_refine_ls_R_factor_all 0.0931
_refine_ls_R_factor_gt 0.0766
_refine_ls_shift/su_max 0.002
_refine_ls_shift/su_mean 0.000
_refine_ls_structure_factor_coef Fsqd
_refine_ls_weighting_details 'w=1/[\s^2^(Fo^2^)+(0.1370P)^2^+60.5984P] where P=(Fo^2^+2Fc^2^)/3'
_refine_ls_weighting_scheme calc
_refine_ls_wR_factor_gt 0.2403
_refine_ls_wR_factor_ref 0.2557
_reflns_Friedel_coverage 0.000
_reflns_number_gt 22071
_reflns_number_total 29077
_reflns_threshold_expression 'I > 2\s(I)'
_cod_data_source_file lt5068.cif
_cod_data_source_block 50_10_24a
_cod_database_code 1571870
_shelx_shelxl_version_number 2016/6
_chemical_oxdiff_formula '(Zn3 I6 N12 H24 C36) (C15 H16 O3)2 (C6 H12)2'
_chemical_oxdiff_usercomment JP-9300-04
_shelx_space_group_comment
;
The symmetry employed for this shelxl refinement is uniquely defined
by the following loop, which should always be used as a source of
symmetry information in preference to the above space-group names.
They are only intended as comments.
;
_shelx_estimated_absorpt_t_max 0.387
_shelx_estimated_absorpt_t_min 0.105
_reflns_odcompleteness_completeness 99.62
_reflns_odcompleteness_iscentric 1
_reflns_odcompleteness_theta 68.13
_olex2_refinement_description
;
1. Fixed Uiso
 At 1.2 times of:
  All C(H) groups, All C(H,H) groups
 At 1.5 times of:
  All C(H,H,H) groups, All O(H) groups
2. Restrained distances
 O1B-C13B = O2B-C14B = O3B-C15B
 1.43 with sigma of 0.02
 O1B-C13B
 1.43 with sigma of 0.02
 C7A-C4A
 1.5 with sigma of 0.02
 C13B-C5B = C7B-C4B
 1.51 with sigma of 0.02
 C5A-C13A
 1.51 with sigma of 0.02
 O2B-C8B = O3B-C12B
 1.37 with sigma of 0.02
 O2A-C8A
 1.37 with sigma of 0.02
 O1A-C13A
 1.43 with sigma of 0.02
 C819-C824 = C819-C820 = C824-C823 = C823-C822 = C822-C821 = C821-C820
 1.54 with sigma of 0.02
 C811-C812 = C811-C810 = C812-C807 = C807-C808 = C808-C809 = C809-C810
 1.54 with sigma of 0.02
 C816-C815 = C816-C817 = C815-C814 = C814-C813 = C813-C818 = C818-C817
 1.54 with sigma of 0.02
 C804-C805 = C804-C803 = C805-C806 = C806-C801 = C801-C802 = C802-C803
 1.54 with sigma of 0.02
 C6B-C13B = C13B-C4B
 2.5 with sigma of 0.04
 C5B-O1B
 2.4 with sigma of 0.02
 C8B-C14B = C12B-C15B
 2.4 with sigma of 0.04
 C7B-O2B
 2.35 with sigma of 0.04
 C4A-C13A
 2.5 with sigma of 0.04
 C6A-C13A
 2.5 with sigma of 0.04
 C5A-O1A
 2.4 with sigma of 0.02
 C12A-C15A
 2.4 with sigma of 0.04
 C819-C823 = C819-C821 = C824-C822 = C823-C821 = C822-C820
 2.54 with sigma of 0.04
 C811-C807 = C811-C809 = C812-C808 = C807-C809 = C808-C810
 2.54 with sigma of 0.04
 C816-C814 = C816-C818 = C815-C813 = C814-C818 = C813-C817
 2.54 with sigma of 0.04
 C804-C806 = C804-C802 = C805-C801 = C806-C802 = C801-C803
 2.54 with sigma of 0.04
 O2A-C14A \\sim O3A-C15A
 with sigma of 0.02
 C3B-C7B \\sim C7B-C5B
 with sigma of 0.02
 C8B-C4B \\sim C4B-C12B
 with sigma of 0.02
 C8A-C7A \\sim C9A-C8A \\sim C9A-C10A \\sim C10A-C11A \\sim C11A-C12A \\sim
C12A-C7A
 with sigma of 0.02
 I306-Zn33 \\sim I406-Zn43
 with sigma of 0.02
 I305-Zn33 \\sim I405-Zn43
 with sigma of 0.02
 Zn33-N311 \\sim Zn43-N311
 with sigma of 0.02
 I306-I305 \\sim I406-I405
 with sigma of 0.04
 I306-N311 \\sim I406-N311
 with sigma of 0.04
 I305-N311 \\sim I405-N311
 with sigma of 0.04
 I401-Zn41 \\sim I301-Zn31
 with sigma of 0.02
 I402-Zn41 \\sim I302-Zn31
 with sigma of 0.02
 Zn41-N301 \\sim Zn31-N301
 with sigma of 0.02
 I401-I402 \\sim I301-I302
 with sigma of 0.04
 I401-N301 \\sim I301-N301
 with sigma of 0.04
 I402-N301 \\sim I302-N301
 with sigma of 0.04
 I307-Zn34 \\sim I407-Zn44
 with sigma of 0.02
 I308-Zn34 \\sim I408-Zn44
 with sigma of 0.02
 Zn34-N313 \\sim Zn44-N313
 with sigma of 0.02
 Zn34-N312 \\sim Zn44-N312
 with sigma of 0.02
 I307-I308 \\sim I407-I408
 with sigma of 0.04
 I307-N313 \\sim I407-N313
 with sigma of 0.04
 I307-N312 \\sim I407-N312
 with sigma of 0.04
 I308-N313 \\sim I408-N313
 with sigma of 0.04
 I308-N312 \\sim I408-N312
 with sigma of 0.04
 I412-Zn46 \\sim I312-Zn36
 with sigma of 0.02
 I411-Zn46 \\sim I311-Zn36
 with sigma of 0.02
 Zn46-N324 \\sim Zn36-N324
 with sigma of 0.02
 I412-I411 \\sim I312-I311
 with sigma of 0.04
 I412-N324 \\sim I312-N324
 with sigma of 0.04
 I411-N324 \\sim I311-N324
 with sigma of 0.04
 I303-Zn32 \\sim I403-Zn42
 with sigma of 0.02
 I304-Zn32 \\sim I404-Zn42
 with sigma of 0.02
 Zn32-N307 \\sim Zn42-N307
 with sigma of 0.02
 Zn32-N306 \\sim Zn42-N306
 with sigma of 0.02
 I303-I304 \\sim I403-I404
 with sigma of 0.04
 I303-N307 \\sim I403-N307
 with sigma of 0.04
 I303-N306 \\sim I403-N306
 with sigma of 0.04
 I304-N307 \\sim I404-N307
 with sigma of 0.04
 I304-N306 \\sim I404-N306
 with sigma of 0.04
 I310-Zn35 \\sim I410-Zn45
 with sigma of 0.02
 I309-Zn35 \\sim I409-Zn45
 with sigma of 0.02
 Zn35-N319 \\sim Zn45-N319
 with sigma of 0.02
 Zn35-N318 \\sim Zn45-N318
 with sigma of 0.02
 I310-I309 \\sim I410-I409
 with sigma of 0.04
 I310-N319 \\sim I410-N319
 with sigma of 0.04
 I310-N318 \\sim I410-N318
 with sigma of 0.04
 I309-N319 \\sim I409-N319
 with sigma of 0.04
 I309-N318 \\sim I409-N318
 with sigma of 0.04
 I502-Zn51 \\sim I302-Zn31
 with sigma of 0.02
 I501-Zn51 \\sim I401-Zn41
 with sigma of 0.02
 I603-Zn62 \\sim I503-Zn52
 with sigma of 0.02
 I604-Zn62 \\sim I504-Zn52
 with sigma of 0.02
 C819-C824 \\sim C824-C823 \\sim C823-C822 \\sim C822-C821 \\sim C821-C820
\\sim C820-C819
 with sigma of 0.02
 C819-C821 \\sim C823-C821 \\sim C824-C820 \\sim C824-C822 \\sim C822-C820
\\sim C819-C823
 with sigma of 0.04
 C811-C812 \\sim C812-C807 \\sim C807-C808 \\sim C808-C809 \\sim C809-C810
\\sim C810-C811
 with sigma of 0.02
 C811-C809 \\sim C807-C809 \\sim C812-C810 \\sim C812-C808 \\sim C808-C810
\\sim C811-C807
 with sigma of 0.04
 C816-C815 \\sim C815-C814 \\sim C814-C813 \\sim C813-C818 \\sim C818-C817
\\sim C817-C816
 with sigma of 0.02
 C816-C818 \\sim C814-C818 \\sim C815-C817 \\sim C815-C813 \\sim C813-C817
\\sim C816-C814
 with sigma of 0.04
 C804-C805 \\sim C805-C806 \\sim C806-C801 \\sim C801-C802 \\sim C802-C803
\\sim C803-C804
 with sigma of 0.02
 C804-C802 \\sim C806-C802 \\sim C805-C803 \\sim C805-C801 \\sim C801-C803
\\sim C804-C806
 with sigma of 0.04
 N305-C312 \\sim N305-C412
 with sigma of 0.02
 C309-C313 \\sim C309-C413
 with sigma of 0.02
 C313-C312 \\sim C413-C412
 with sigma of 0.02
 N305-C313 \\sim N305-C413
 with sigma of 0.04
 C309-C312 \\sim C309-C412
 with sigma of 0.04
3. Restrained planarity
 C3B, C4B, C5B, C13B
 with sigma of 0.1
 O2B, C8B, C7B, C12B, O3B
 with sigma of 0.1
4. Uiso/Uaniso restraints and constraints
C8B \\sim C4B \\sim C3B \\sim C5B \\sim C7B \\sim C2B \\sim C6B \\sim C13B
\\sim C12B \\sim C1B \\sim O1B \\sim O3B \\sim C11B \\sim O2B \\sim C9B \\sim
C15B \\sim C10B \\sim C14B: within 2A with sigma of 0.04 and sigma for terminal
atoms of 0.08 within 2A
C4A \\sim O2A \\sim C8A \\sim C14A \\sim C9A \\sim C7A \\sim C10A \\sim C12A
\\sim C11A \\sim O3A \\sim C5A \\sim C3A \\sim C15A \\sim C6A \\sim C13A \\sim
C2A \\sim C1A \\sim O1A: within 2A with sigma of 0.04 and sigma for terminal
atoms of 0.08 within 2A
C819 \\sim C824 \\sim C823 \\sim C822 \\sim C821 \\sim C820: within 2A with
sigma of 0.04 and sigma for terminal atoms of 0.08 within 2A
C811 \\sim C812 \\sim C807 \\sim C808 \\sim C809 \\sim C810: within 2A with
sigma of 0.04 and sigma for terminal atoms of 0.08 within 2A
C816 \\sim C815 \\sim C814 \\sim C813 \\sim C818 \\sim C817: within 2A with
sigma of 0.04 and sigma for terminal atoms of 0.08 within 2A
C804 \\sim C805 \\sim C806 \\sim C801 \\sim C802 \\sim C803: within 2A with
sigma of 0.04 and sigma for terminal atoms of 0.08 within 2A
C313 \\sim C312 \\sim C413 \\sim C412: within 2A with sigma of 0.04 and sigma
for terminal atoms of 0.08 within 2A
5. Rigid body (RIGU) restrains
 C8B, C4B, C3B, C5B, C7B, C2B, C6B, C13B, C12B, C1B, O1B, O3B, C11B, O2B, C9B,
 C15B, C10B, C14B
 with sigma for 1-2 distances of 0.004 and sigma for 1-3 distances of 0.004
 C819, C824, C823, C822, C821, C820
 with sigma for 1-2 distances of 0.004 and sigma for 1-3 distances of 0.004
 C811, C812, C807, C808, C809, C810
 with sigma for 1-2 distances of 0.004 and sigma for 1-3 distances of 0.004
 C816, C815, C814, C813, C818, C817
 with sigma for 1-2 distances of 0.004 and sigma for 1-3 distances of 0.004
 C804, C805, C806, C801, C802, C803
 with sigma for 1-2 distances of 0.004 and sigma for 1-3 distances of 0.004
6. Others
 Sof(I406)=Sof(Zn43)=Sof(I405)=1-FVAR(1)
 Sof(I306)=Sof(I305)=Sof(Zn33)=FVAR(1)
 Sof(I408)=Sof(Zn44)=Sof(I407)=1-FVAR(2)
 Sof(I307)=Sof(I308)=Sof(Zn34)=FVAR(2)
 Sof(I410)=Sof(I409)=Sof(Zn45)=1-FVAR(3)
 Sof(I310)=Sof(I309)=Sof(Zn35)=FVAR(3)
 Sof(C413)=Sof(H413)=Sof(C412)=Sof(H412)=1-FVAR(4)
 Sof(C313)=Sof(H313)=Sof(C312)=Sof(H312)=FVAR(4)
 Fixed Sof: I401(0.40948) I402(0.40948) I412(0.33068) I303(0.40569)
 I304(0.40569) I411(0.33068) Zn41(0.40948) Zn46(0.33068) Zn32(0.40569)
 O2A(0.7115) O3A(0.7115) O1A(0.7115) H1A(0.7115) C7A(0.7115) C8A(0.7115)
 C12A(0.7115) C2A(0.7115) H2A(0.7115) C1A(0.7115) H1AA(0.7115) C6A(0.7115)
 H6A(0.7115) C5A(0.7115) C4A(0.7115) C3A(0.7115) H3A(0.7115) C11A(0.7115)
 H11A(0.7115) C10A(0.7115) H10A(0.7115) C9A(0.7115) H9A(0.7115) C14A(0.7115)
 H14A(0.7115) H14B(0.7115) H14C(0.7115) C13A(0.7115) H13A(0.7115) H13B(0.7115)
 C15A(0.7115) H15A(0.7115) H15B(0.7115) H15C(0.7115) I302(0.56971)
 Zn31(0.56971) I301(0.56971) I312(0.38114) Zn36(0.38114) I311(0.38114)
 I404(0.36107) Zn42(0.36107) I403(0.36107) I512(0.28817) I511(0.28817)
 Zn56(0.28817) I503(0.2211) I504(0.2211) Zn52(0.2211) I501(0.02081)
 I502(0.02081) Zn51(0.02081) I604(0.01214) I603(0.01214) Zn62(0.01214)
 C4B(0.17872) C3B(0.17872) H3B(0.17872) C2B(0.17872) H2B(0.17872) C1B(0.17872)
 H1B(0.17872) C6B(0.17872) H6B(0.17872) C5B(0.17872) O3B(0.17872) O2B(0.17872)
 C7B(0.17872) C12B(0.17872) C11B(0.17872) H11B(0.17872) C10B(0.17872)
 H10B(0.17872) C9B(0.17872) H9B(0.17872) C8B(0.17872) C14B(0.17872)
 H14D(0.17872) H14E(0.17872) H14F(0.17872) C819(0.18654) H81A(0.18654)
 H81B(0.18654) C824(0.18654) H82A(0.18654) H82B(0.18654) C823(0.18654)
 H82C(0.18654) H82D(0.18654) C822(0.18654) H82E(0.18654) H82F(0.18654)
 C821(0.18654) H82G(0.18654) H82H(0.18654) C820(0.18654) H82I(0.18654)
 H82J(0.18654) C811(0.23731) H81C(0.23731) H81D(0.23731) C812(0.23731)
 H81E(0.23731) H81F(0.23731) C807(0.23731) H80A(0.23731) H80B(0.23731)
 C808(0.23731) H80C(0.23731) H80D(0.23731) C809(0.23731) H80E(0.23731)
 H80F(0.23731) C810(0.23731) H81G(0.23731) H81H(0.23731) C816(0.20395)
 H81I(0.20395) H81J(0.20395) C815(0.20395) H81K(0.20395) H81L(0.20395)
 C814(0.20395) H81M(0.20395) H81N(0.20395) C813(0.20395) H81O(0.20395)
 H81P(0.20395) C818(0.20395) H81Q(0.20395) H81R(0.20395) C817(0.20395)
 H81S(0.20395) H81T(0.20395) O1B(0.17872) H1BA(0.17872) C13B(0.17872)
 H13C(0.17872) H13D(0.17872) C15B(0.17872) H15D(0.17872) H15E(0.17872)
 H15F(0.17872) C804(0.24972) H80G(0.24972) H80H(0.24972) C805(0.24972)
 H80I(0.24972) H80J(0.24972) C806(0.24972) H80K(0.24972) H80L(0.24972)
 C801(0.24972) H80M(0.24972) H80N(0.24972) C802(0.24972) H80O(0.24972)
 H80P(0.24972) C803(0.24972) H80Q(0.24972) H80R(0.24972)
 Fixed Uiso: I501(0.08) I502(0.08) Zn51(0.08) I604(0.08) I603(0.08) Zn62(0.08)
 C811(0.08) C812(0.08) C807(0.08) C808(0.08) C809(0.08) C810(0.08)
7.a Secondary CH2 refined with riding coordinates:
 C13A(H13A,H13B), C819(H81A,H81B), C824(H82A,H82B), C823(H82C,H82D), C822(H82E,
 H82F), C821(H82G,H82H), C820(H82I,H82J), C811(H81C,H81D), C812(H81E,H81F),
 C807(H80A,H80B), C808(H80C,H80D), C809(H80E,H80F), C810(H81G,H81H), C816(H81I,
 H81J), C815(H81K,H81L), C814(H81M,H81N), C813(H81O,H81P), C818(H81Q,H81R),
 C817(H81S,H81T), C13B(H13C,H13D), C804(H80G,H80H), C805(H80I,H80J), C806(H80K,
 H80L), C801(H80M,H80N), C802(H80O,H80P), C803(H80Q,H80R)
7.b Aromatic/amide H refined with riding coordinates:
 C302(H302), C348(H348), C355(H355), C356(H356), C338(H338), C301(H301),
 C372(H372), C349(H349), C367(H367), C364(H364), C366(H366), C359(H359),
 C335(H335), C365(H365), C369(H369), C358(H358), C304(H304), C310(H310),
 C371(H371), C331(H331), C337(H337), C336(H336), C328(H328), C346(H346),
 C319(H319), C330(H330), C347(H347), C323(H323), C322(H322), C353(H353),
 C329(H329), C368(H368), C320(H320), C354(H354), C311(H311), C333(H333),
 C315(H315), C305(H305), C350(H350), C332(H332), C340(H340), C341(H341),
 C351(H351), C318(H318), C317(H317), C2A(H2A), C1A(H1AA), C6A(H6A), C3A(H3A),
 C314(H314), C11A(H11A), C10A(H10A), C9A(H9A), C313(H313), C312(H312), C3B(H3B),
  C2B(H2B), C1B(H1B), C6B(H6B), C11B(H11B), C10B(H10B), C9B(H9B), C413(H413),
 C412(H412)
7.c Fitted hexagon refined as free rotating group:
 C2A(C1A,C6A,C5A,C4A,C3A), C4B(C3B,C2B,C1B,C6B,C5B), C7B(C12B,C11B,C10B,C9B,C8B)
7.d Tetrahedral OH refined with riding coordinates:
 O1A(H1A), O1B(H1BA)
7.e Idealised Me refined with everything fixed:
 C14A(H14A,H14B,H14C), C15A(H15A,H15B,H15C), C14B(H14D,H14E,H14F), C15B(H15D,
 H15E,H15F)
;
_olex2_date_sample_data_collection 2022-01-20
_olex2_date_sample_submission 2022-01-20
_olex2_submission_original_sample_id 50_10_24a
_olex2_submission_special_instructions 'No special instructions were received'
_oxdiff_exptl_absorpt_empirical_details
;
Empirical correction (ABSPACK) includes:
- Absorption correction using spherical harmonics
- Frame scaling
- Detector area scaling
- B-factor correction
;
_oxdiff_exptl_absorpt_empirical_full_max 3.108
_oxdiff_exptl_absorpt_empirical_full_min 0.454

loop_
_space_group_symop_operation_xyz
'x, y, z'
'-x+1/2, y, -z+1/2'
'-x, -y, -z'
'x-1/2, -y, z-1/2'

loop_
_atom_site_label
_atom_site_type_symbol
_atom_site_fract_x
_atom_site_fract_y
_atom_site_fract_z
_atom_site_U_iso_or_equiv
_atom_site_adp_type
_atom_site_occupancy
_atom_site_site_symmetry_order
_atom_site_calc_flag
_atom_site_refinement_flags_posn
_atom_site_refinement_flags_adp
_atom_site_refinement_flags_occupancy
_atom_site_disorder_assembly
_atom_site_disorder_group
I401 I 1.1203(3) -0.3948(7) 0.2664(3) 0.112(2) Uani 0.4095 1 d D . P A 2
I306 I 0.91392(9) 0.9943(2) 0.65043(16) 0.0805(12) Uani 0.58(2) 1 d D . P B 1
I402 I 1.06189(11) -0.4608(3) 0.37307(16) 0.0838(9) Uani 0.4095 1 d D . P A 2
I412 I 0.3860(6) -0.4858(6) 0.6391(5) 0.176(7) Uani 0.3307 1 d D . P C 2
I303 I 0.79274(19) 0.0173(4) 0.49026(14) 0.0613(8) Uani 0.4057 1 d D . P D 1
I310 I 0.22370(6) 0.46316(11) 0.40036(7) 0.0883(8) Uani 0.641(9) 1 d D . P E 1
I309 I 0.32864(7) 0.46407(14) 0.50734(5) 0.0918(9) Uani 0.641(9) 1 d D . P E 1
I307 I 0.64095(11) 0.8948(3) 0.27231(12) 0.0959(8) Uani 0.678(13) 1 d D . P F 1
I304 I 0.6985(2) 0.0964(5) 0.3799(2) 0.096(2) Uani 0.4057 1 d D . P D 1
I411 I 0.4994(4) -0.3435(14) 0.6001(3) 0.225(8) Uani 0.3307 1 d D . P C 2
I305 I 1.01415(12) 0.8353(4) 0.60425(15) 0.1014(13) Uani 0.58(2) 1 d D . P B 1
I308 I 0.56840(8) 0.99532(17) 0.36425(16) 0.1001(12) Uani 0.678(13) 1 d D . P F 1
Zn41 Zn 1.0897(2) -0.3519(5) 0.3267(3) 0.065(3) Uani 0.4095 1 d D . P A 2
Zn46 Zn 0.4259(5) -0.3487(9) 0.6210(4) 0.100(6) Uani 0.3307 1 d D . P C 2
Zn33 Zn 0.94595(17) 0.8488(4) 0.63149(17) 0.0638(15) Uani 0.58(2) 1 d D . P B 1
Zn35 Zn 0.29549(8) 0.40446(19) 0.43893(8) 0.0632(10) Uani 0.641(9) 1 d D . P E 1
Zn34 Zn 0.60517(16) 0.8743(3) 0.33067(17) 0.0734(11) Uani 0.678(13) 1 d D . P F 1
Zn32 Zn 0.7718(3) 0.1137(5) 0.4287(2) 0.061(2) Uani 0.4057 1 d D . P D 1
N322 N 0.2701(2) -0.1891(4) 0.46120(19) 0.0527(15) Uani 1 1 d . . . . .
N320 N 0.3105(2) -0.0570(4) 0.47807(19) 0.0582(16) Uani 1 1 d . . . . .
N315 N 0.4829(2) 0.4846(4) 0.2789(2) 0.0585(16) Uani 1 1 d . . . . .
N301 N 1.0426(2) -0.2562(5) 0.3130(2) 0.068(2) Uani 1 1 d D . . . .
N303 N 0.9627(2) 0.0240(5) 0.2712(2) 0.0588(16) Uani 1 1 d . . . . .
N321 N 0.2511(2) -0.0584(4) 0.42322(18) 0.0520(14) Uani 1 1 d . . . . .
N314 N 0.4520(3) 0.5340(5) 0.3326(2) 0.0668(19) Uani 1 1 d . . . . .
N316 N 0.4270(2) 0.4014(5) 0.2985(2) 0.0610(17) Uani 1 1 d . . . . .
N310 N 0.7764(3) 0.7018(5) 0.4789(2) 0.0672(19) Uani 1 1 d . . . . .
N302 N 0.9326(3) -0.0241(5) 0.3250(2) 0.0642(18) Uani 1 1 d . . . . .
N319 N 0.2913(3) 0.2650(5) 0.4408(2) 0.072(2) Uani 1 1 d D . . . .
N309 N 0.8118(3) 0.5638(5) 0.4950(2) 0.070(2) Uani 1 1 d . . . . .
N317 N 0.4552(3) 0.2328(5) 0.1810(2) 0.070(2) Uani 1 1 d . . . . .
N308 N 0.7547(3) 0.5756(5) 0.4386(2) 0.0686(19) Uani 1 1 d . . . . .
N307 N 0.7805(3) 0.2487(5) 0.4437(3) 0.076(2) Uani 1 1 d D . . . .
N323 N 0.1394(2) -0.2835(4) 0.3616(2) 0.072(2) Uani 1 1 d . . . . .
N313 N 0.5591(3) 0.7736(6) 0.3192(3) 0.081(2) Uani 1 1 d D . . . .
N305 N 0.9323(3) 0.2660(5) 0.1697(2) 0.069(2) Uani 1 1 d D . . . .
N304 N 0.9060(3) 0.1055(5) 0.2898(2) 0.074(2) Uani 1 1 d . . . . .
N324 N 0.3853(3) -0.2802(5) 0.5774(2) 0.077(2) Uani 1 1 d D . . . .
N318 N 0.3401(3) 0.4216(5) 0.4036(3) 0.077(2) Uani 1 1 d D . . . .
C303 C 0.9869(3) -0.1138(5) 0.3037(2) 0.059(2) Uani 1 1 d . . . . .
N312 N 0.6497(3) 0.8065(5) 0.3747(3) 0.082(2) Uani 1 1 d D . . . .
N311 N 0.8984(3) 0.7819(5) 0.5915(2) 0.083(2) Uani 1 1 d D . . . .
C342 C 0.4788(3) 0.5418(6) 0.3077(3) 0.064(2) Uani 1 1 d . . . . .
C362 C 0.3027(3) -0.1428(5) 0.4833(2) 0.0528(17) Uani 1 1 d . . . . .
C306 C 0.9587(3) -0.0328(5) 0.3002(2) 0.0577(19) Uani 1 1 d . . . . .
C345 C 0.4559(3) 0.3505(5) 0.2428(2) 0.061(2) Uani 1 1 d . . . . .
C357 C 0.2867(3) 0.0814(5) 0.4451(2) 0.0558(18) Uani 1 1 d . . . . .
C339 C 0.5058(3) 0.6240(5) 0.3107(3) 0.066(2) Uani 1 1 d . . . . .
C361 C 0.2459(3) -0.1432(5) 0.4316(2) 0.0520(17) Uani 1 1 d . . . . .
C302 C 1.0094(3) -0.1354(6) 0.2751(3) 0.064(2) Uani 1 1 d . . . . .
H302 H 1.005798 -0.100845 0.251480 0.077 Uiso 1 1 calc R U . . .
C363 C 0.2088(3) -0.1930(5) 0.4066(2) 0.0564(19) Uani 1 1 d . . . . .
C343 C 0.4551(3) 0.4141(5) 0.2756(2) 0.059(2) Uani 1 1 d . . . . .
C370 C 0.3318(3) -0.1912(5) 0.5154(2) 0.061(2) Uani 1 1 d . . . . .
C307 C 0.9340(3) 0.0930(6) 0.2669(3) 0.064(2) Uani 1 1 d . . . . .
C360 C 0.2826(3) -0.0172(5) 0.4491(2) 0.0545(18) Uani 1 1 d . . . . .
C326 C 0.7515(3) 0.6611(5) 0.4484(3) 0.066(2) Uani 1 1 d . . . . .
C325 C 0.8066(3) 0.6502(6) 0.5004(3) 0.068(2) Uani 1 1 d . . . . .
C309 C 0.9343(3) 0.1533(6) 0.2342(3) 0.064(2) Uani 1 1 d D . . . .
C348 C 0.4321(3) 0.2174(7) 0.2082(3) 0.079(3) Uani 1 1 d . . . . .
H348 H 0.415008 0.164872 0.205991 0.095 Uiso 1 1 calc R U . . .
C355 C 0.2675(3) 0.2190(6) 0.4116(3) 0.067(2) Uani 1 1 d . . . . .
H355 H 0.252154 0.250202 0.388984 0.080 Uiso 1 1 calc R U . . .
N306 N 0.8205(4) 0.0945(6) 0.3965(3) 0.094(3) Uani 1 1 d D . . . .
O2A O 0.2545(4) 0.0302(7) 0.1849(3) 0.090(3) Uani 0.7115 1 d D U P . .
O3A O 0.3908(3) 0.0746(7) 0.2661(3) 0.083(3) Uani 0.7115 1 d D U P . .
C356 C 0.2638(3) 0.1272(5) 0.4125(3) 0.064(2) Uani 1 1 d . . . . .
H356 H 0.245997 0.096278 0.391065 0.077 Uiso 1 1 calc R U . . .
C338 C 0.5319(3) 0.6415(6) 0.2844(3) 0.073(3) Uani 1 1 d . . . . .
H338 H 0.532037 0.603145 0.262415 0.088 Uiso 1 1 calc R U . . .
C301 C 1.0372(3) -0.2065(6) 0.2803(3) 0.065(2) Uani 1 1 d . . . . .
H301 H 1.052763 -0.220556 0.260292 0.077 Uiso 1 1 calc R U . . .
C334 C 0.7162(3) 0.7136(6) 0.4223(3) 0.068(2) Uani 1 1 d . . . . .
C372 C 0.3498(3) -0.3185(6) 0.5569(3) 0.071(3) Uani 1 1 d . . . . .
H372 H 0.342547 -0.376607 0.564193 0.085 Uiso 1 1 calc R U . . .
C352 C 0.3967(3) 0.4475(6) 0.3535(3) 0.066(2) Uani 1 1 d . . . . .
C349 C 0.4317(3) 0.2743(7) 0.2398(3) 0.074(2) Uani 1 1 d . . . . .
H349 H 0.414915 0.260703 0.259018 0.089 Uiso 1 1 calc R U . . .
C367 C 0.2007(3) -0.2804(6) 0.4147(3) 0.078(3) Uani 1 1 d . . . . .
H367 H 0.219141 -0.310929 0.435900 0.094 Uiso 1 1 calc R U . . .
C344 C 0.4271(3) 0.4618(6) 0.3267(2) 0.064(2) Uani 1 1 d . . . . .
C324 C 0.7840(3) 0.5291(5) 0.4642(3) 0.064(2) Uani 1 1 d . . . . .
C364 C 0.1815(3) -0.1505(6) 0.3757(3) 0.075(3) Uani 1 1 d . . . . .
H364 H 0.186105 -0.089854 0.369990 0.090 Uiso 1 1 calc R U . . .
C366 C 0.1661(3) -0.3228(6) 0.3919(3) 0.080(3) Uani 1 1 d . . . . .
H366 H 0.160756 -0.382961 0.397930 0.096 Uiso 1 1 calc R U . . .
C359 C 0.3138(4) 0.2212(6) 0.4719(3) 0.081(3) Uani 1 1 d . . . . .
H359 H 0.331325 0.253992 0.492885 0.097 Uiso 1 1 calc R U . . .
C335 C 0.7097(3) 0.8016(6) 0.4293(3) 0.079(3) Uani 1 1 d . . . . .
H335 H 0.727921 0.831958 0.450668 0.095 Uiso 1 1 calc R U . . .
C365 C 0.1472(3) -0.1976(6) 0.3531(3) 0.080(3) Uani 1 1 d . . . . .
H365 H 0.128798 -0.169137 0.331265 0.096 Uiso 1 1 calc R U . . .
C327 C 0.8379(3) 0.6957(6) 0.5330(3) 0.076(3) Uani 1 1 d . . . . .
C321 C 0.7838(3) 0.4323(6) 0.4571(3) 0.069(2) Uani 1 1 d . . . . .
C369 C 0.3684(4) -0.1503(6) 0.5379(3) 0.087(4) Uani 1 1 d . . . . .
H369 H 0.375423 -0.090763 0.532395 0.105 Uiso 1 1 calc R U . . .
C358 C 0.3124(4) 0.1302(6) 0.4747(3) 0.077(3) Uani 1 1 d . . . . .
H358 H 0.329343 0.100869 0.497147 0.093 Uiso 1 1 calc R U . . .
C304 C 0.9911(4) -0.1684(7) 0.3365(3) 0.082(3) Uani 1 1 d . . . . .
H304 H 0.974582 -0.157558 0.356116 0.098 Uiso 1 1 calc R U . . .
C308 C 0.9066(4) 0.0471(6) 0.3189(3) 0.071(2) Uani 1 1 d . . . . .
C316 C 0.8772(4) 0.0624(7) 0.3463(3) 0.079(3) Uani 1 1 d . . . . .
C310 C 0.9673(4) 0.1605(8) 0.2162(4) 0.091(3) Uani 1 1 d . . . . .
H310 H 0.992753 0.126470 0.225615 0.109 Uiso 1 1 calc R U . . .
C371 C 0.3229(3) -0.2771(6) 0.5252(2) 0.068(2) Uani 1 1 d . . . . .
H371 H 0.298527 -0.307619 0.510248 0.082 Uiso 1 1 calc R U . . .
C331 C 0.8344(4) 0.7847(6) 0.5410(3) 0.083(3) Uani 1 1 d . . . . .
H331 H 0.811282 0.818288 0.525691 0.100 Uiso 1 1 calc R U . . .
C337 C 0.5587(3) 0.7180(7) 0.2905(3) 0.078(3) Uani 1 1 d . . . . .
H337 H 0.577367 0.728943 0.272636 0.094 Uiso 1 1 calc R U . . .
C336 C 0.6762(3) 0.8457(6) 0.4044(3) 0.080(3) Uani 1 1 d . . . . .
H336 H 0.672041 0.907197 0.408929 0.096 Uiso 1 1 calc R U . . .
C328 C 0.8714(4) 0.6472(7) 0.5558(4) 0.091(4) Uani 1 1 d . . . . .
H328 H 0.874072 0.584891 0.552223 0.110 Uiso 1 1 calc R U . . .
C346 C 0.4824(4) 0.3629(7) 0.2167(3) 0.085(3) Uani 1 1 d . . . . .
H346 H 0.502063 0.411516 0.219943 0.102 Uiso 1 1 calc R U . . .
C319 C 0.8057(4) 0.2807(6) 0.4755(4) 0.086(3) Uani 1 1 d . . . . .
H319 H 0.823199 0.240929 0.493475 0.103 Uiso 1 1 calc R U . . .
C330 C 0.8632(4) 0.8254(7) 0.5701(3) 0.086(3) Uani 1 1 d . . . . .
H330 H 0.858866 0.886206 0.575917 0.103 Uiso 1 1 calc R U . . .
C347 C 0.4804(4) 0.3031(7) 0.1851(3) 0.085(3) Uani 1 1 d . . . . .
H347 H 0.497818 0.313758 0.166044 0.102 Uiso 1 1 calc R U . . .
C323 C 0.7576(4) 0.3037(7) 0.4177(3) 0.092(3) Uani 1 1 d . . . . .
H323 H 0.739685 0.280049 0.394340 0.110 Uiso 1 1 calc R U . . .
O1A O 0.2907(3) 0.2401(8) 0.3070(3) 0.099(3) Uani 0.7115 1 d D U P . .
H1A H 0.271394 0.267585 0.290929 0.148 Uiso 0.7115 1 calc R U P . .
C322 C 0.7589(4) 0.3946(6) 0.4234(3) 0.087(3) Uani 1 1 d . . . . .
H322 H 0.742327 0.432067 0.403690 0.105 Uiso 1 1 calc R U . . .
C353 C 0.3613(5) 0.3936(8) 0.3427(4) 0.096(4) Uani 1 1 d . . . . .
H353 H 0.355230 0.364552 0.317615 0.116 Uiso 1 1 calc R U . . .
C329 C 0.9012(4) 0.6941(7) 0.5842(4) 0.096(4) Uani 1 1 d . . . . .
H329 H 0.925000 0.662084 0.599316 0.115 Uiso 1 1 calc R U . . .
C368 C 0.3942(4) -0.1974(7) 0.5682(3) 0.099(4) Uani 1 1 d . . . . .
H368 H 0.419408 -0.169531 0.583087 0.119 Uiso 1 1 calc R U . . .
C320 C 0.8078(4) 0.3731(6) 0.4841(3) 0.082(3) Uani 1 1 d . . . . .
H320 H 0.825434 0.394347 0.508098 0.098 Uiso 1 1 calc R U . . .
C354 C 0.3344(5) 0.3826(8) 0.3696(4) 0.099(4) Uani 1 1 d . . . . .
H354 H 0.310216 0.343774 0.362511 0.119 Uiso 1 1 calc R U . . .
C311 C 0.9656(4) 0.2180(8) 0.1832(4) 0.095(4) Uani 1 1 d . . . . .
H311 H 0.989746 0.221010 0.170773 0.114 Uiso 1 1 calc R U . . .
C333 C 0.6891(5) 0.6707(7) 0.3919(4) 0.122(6) Uani 1 1 d . . . . .
H333 H 0.692530 0.609463 0.386297 0.146 Uiso 1 1 calc R U . . .
C315 C 0.8820(5) 0.0209(8) 0.3821(4) 0.099(4) Uani 1 1 d . . . . .
H315 H 0.904549 -0.021447 0.389970 0.119 Uiso 1 1 calc R U . . .
C305 C 1.0195(4) -0.2385(8) 0.3405(4) 0.094(4) Uani 1 1 d . . . . .
H305 H 1.022762 -0.275442 0.363379 0.113 Uiso 1 1 calc R U . . .
C7A C 0.3232(4) 0.0478(7) 0.2262(4) 0.070(3) Uani 0.7115 1 d D U P . .
C350 C 0.3748(4) 0.4725(9) 0.4141(4) 0.092(3) Uani 1 1 d . . . . .
H350 H 0.380072 0.499502 0.439680 0.110 Uiso 1 1 calc R U . . .
C332 C 0.6563(5) 0.7222(8) 0.3698(4) 0.124(6) Uani 1 1 d . . . . .
H332 H 0.636634 0.693063 0.349024 0.148 Uiso 1 1 calc R U . . .
C340 C 0.5043(5) 0.6847(8) 0.3400(4) 0.102(4) Uani 1 1 d . . . . .
H340 H 0.483837 0.679050 0.356599 0.123 Uiso 1 1 calc R U . . .
C341 C 0.5343(6) 0.7564(9) 0.3448(5) 0.121(5) Uani 1 1 d . . . . .
H341 H 0.536521 0.793693 0.367461 0.145 Uiso 1 1 calc R U . . .
C351 C 0.4026(4) 0.4878(9) 0.3905(3) 0.094(3) Uani 1 1 d . . . . .
H351 H 0.426602 0.526298 0.399122 0.112 Uiso 1 1 calc R U . . .
C318 C 0.8162(6) 0.1375(10) 0.3628(5) 0.122(6) Uani 1 1 d . . . . .
H318 H 0.793834 0.180722 0.356399 0.146 Uiso 1 1 calc R U . . .
C8A C 0.2895(5) -0.0095(7) 0.2089(4) 0.082(4) Uani 0.7115 1 d D U P . .
C12A C 0.3602(5) 0.0139(8) 0.2512(4) 0.078(4) Uani 0.7115 1 d D U P . .
C317 C 0.8430(5) 0.1225(10) 0.3360(4) 0.110(5) Uani 1 1 d . . . . .
H317 H 0.838091 0.152675 0.311129 0.132 Uiso 1 1 calc R U . . .
C2A C 0.3237(3) 0.2636(6) 0.1691(2) 0.083(4) Uani 0.7115 1 d G U P . .
H2A H 0.327124 0.282052 0.143520 0.100 Uiso 0.7115 1 calc R U P . .
C1A C 0.3176(3) 0.3265(4) 0.1971(3) 0.088(5) Uani 0.7115 1 d G U P . .
H1AA H 0.316809 0.388066 0.190582 0.105 Uiso 0.7115 1 calc R U P . .
C6A C 0.3126(3) 0.2995(5) 0.2346(3) 0.090(5) Uani 0.7115 1 d DG U P . .
H6A H 0.308449 0.342495 0.253665 0.108 Uiso 0.7115 1 calc R U P . .
C5A C 0.3138(3) 0.2094(5) 0.2441(2) 0.080(4) Uani 0.7115 1 d DG U P . .
C4A C 0.3199(3) 0.1464(4) 0.2161(2) 0.068(3) Uani 0.7115 1 d DG U P . .
C3A C 0.3249(3) 0.1735(5) 0.1786(2) 0.070(3) Uani 0.7115 1 d G U P . .
H3A H 0.329078 0.130463 0.159543 0.084 Uiso 0.7115 1 calc R U P . .
C314 C 0.8546(6) 0.0402(10) 0.4065(4) 0.113(5) Uani 1 1 d . . . . .
H314 H 0.859873 0.013621 0.432099 0.136 Uiso 1 1 calc R U . . .
C11A C 0.3634(6) -0.0779(8) 0.2582(5) 0.096(5) Uani 0.7115 1 d D U P . .
H11A H 0.388848 -0.101655 0.274661 0.115 Uiso 0.7115 1 calc R U P . .
C10A C 0.3303(6) -0.1338(10) 0.2416(5) 0.106(6) Uani 0.7115 1 d D U P . .
H10A H 0.332855 -0.195948 0.246845 0.127 Uiso 0.7115 1 calc R U P . .
C9A C 0.2934(7) -0.1005(8) 0.2173(4) 0.101(6) Uani 0.7115 1 d D U P . .
H9A H 0.270432 -0.139742 0.206249 0.121 Uiso 0.7115 1 calc R U P . .
C14A C 0.2164(7) -0.0233(13) 0.1703(5) 0.115(7) Uani 0.7115 1 d D U P . .
H14A H 0.210309 -0.024000 0.141106 0.172 Uiso 0.7115 1 calc . U P . .
H14B H 0.191610 0.002186 0.179430 0.172 Uiso 0.7115 1 calc . U P . .
H14C H 0.221455 -0.084235 0.180323 0.172 Uiso 0.7115 1 calc . U P . .
C313 C 0.9218(14) 0.2450(16) 0.2358(8) 0.094(9) Uani 0.323(19) 1 d D U P G 1
H313 H 0.914409 0.268997 0.259126 0.113 Uiso 0.323(19) 1 calc R U P G 1
C13A C 0.3115(7) 0.1795(10) 0.2860(4) 0.100(5) Uani 0.7115 1 d D U P . .
H13A H 0.296067 0.121850 0.284254 0.120 Uiso 0.7115 1 calc R U P . .
H13B H 0.341354 0.169598 0.301308 0.120 Uiso 0.7115 1 calc R U P . .
C312 C 0.9209(16) 0.2965(19) 0.2031(8) 0.103(10) Uani 0.323(19) 1 d D U P G 1
H312 H 0.911813 0.356645 0.203765 0.124 Uiso 0.323(19) 1 calc R U P G 1
C15A C 0.4296(6) 0.0401(15) 0.2915(8) 0.142(9) Uani 0.7115 1 d D U P . .
H15A H 0.448803 0.015987 0.275110 0.214 Uiso 0.7115 1 calc . U P . .
H15B H 0.421796 -0.007224 0.308380 0.214 Uiso 0.7115 1 calc . U P . .
H15C H 0.444412 0.088129 0.308317 0.214 Uiso 0.7115 1 calc . U P . .
I406 I 0.9179(3) 0.9910(4) 0.6395(5) 0.145(3) Uani 0.42(2) 1 d D . P B 2
Zn43 Zn 0.9503(4) 0.8408(8) 0.6287(3) 0.118(5) Uani 0.42(2) 1 d D . P B 2
I405 I 1.0160(3) 0.8175(11) 0.5995(4) 0.167(4) Uani 0.42(2) 1 d D . P B 2
I302 I 1.06620(13) -0.4780(2) 0.36547(15) 0.158(2) Uani 0.5697 1 d D . P A 1
Zn31 Zn 1.0909(2) -0.3564(4) 0.3243(2) 0.093(3) Uani 0.5697 1 d D . P A 1
I301 I 1.11680(14) -0.3847(5) 0.2613(2) 0.0992(15) Uani 0.5697 1 d D . P A 1
I408 I 0.56328(17) 0.9746(5) 0.3862(5) 0.128(3) Uani 0.322(13) 1 d D . P F 2
Zn44 Zn 0.5987(4) 0.8747(8) 0.3420(4) 0.092(4) Uani 0.322(13) 1 d D . P F 2
I407 I 0.6277(4) 0.9132(6) 0.2817(3) 0.111(2) Uani 0.322(13) 1 d D . P F 2
I312 I 0.3951(2) -0.4940(4) 0.63444(16) 0.0792(10) Uani 0.3811 1 d D . P C 1
Zn36 Zn 0.4291(3) -0.3451(9) 0.6217(4) 0.067(3) Uani 0.3811 1 d D . P C 1
I311 I 0.5019(3) -0.3275(5) 0.6008(2) 0.0885(13) Uani 0.3811 1 d D . P C 1
I404 I 0.70210(18) 0.0923(4) 0.3898(2) 0.0841(18) Uani 0.3611 1 d D . P D 2
Zn42 Zn 0.7776(4) 0.1138(8) 0.4335(4) 0.094(6) Uani 0.3611 1 d D . P D 2
I403 I 0.8052(2) 0.0256(5) 0.4956(2) 0.095(3) Uani 0.3611 1 d D . P D 2
I410 I 0.2203(3) 0.4526(4) 0.4069(3) 0.267(7) Uani 0.359(9) 1 d D . P E 2
I409 I 0.3300(4) 0.4560(5) 0.5065(3) 0.316(10) Uani 0.359(9) 1 d D . P E 2
Zn45 Zn 0.2950(4) 0.4004(6) 0.4392(3) 0.193(8) Uani 0.359(9) 1 d D . P E 2
I512 I 0.4013(8) -0.4911(8) 0.6368(5) 0.214(9) Uani 0.2882 1 d . . P C 3
I511 I 0.4982(6) -0.3437(12) 0.5962(3) 0.157(8) Uani 0.2882 1 d . . P C 3
Zn56 Zn 0.4322(9) -0.3494(13) 0.6200(4) 0.098(8) Uani 0.2882 1 d . . P C 3
I503 I 0.8300(4) 0.0393(7) 0.5109(4) 0.184(7) Uani 0.2211 1 d D . P D 3
I504 I 0.7201(4) 0.0598(5) 0.4083(4) 0.189(5) Uani 0.2211 1 d D . P D 3
Zn52 Zn 0.7937(11) 0.1073(18) 0.4425(11) 0.176(15) Uani 0.2211 1 d D . P D 3
I501 I 1.1065(12) -0.439(3) 0.2903(10) 0.080 Uiso 0.0208 1 d D U P A 3
I502 I 1.0527(12) -0.457(2) 0.4043(11) 0.080 Uiso 0.0208 1 d D U P A 3
Zn51 Zn 1.078(3) -0.376(3) 0.3478(16) 0.080 Uiso 0.0208 1 d D U P A 3
I604 I 0.7392(19) 0.038(5) 0.4392(18) 0.080 Uiso 0.0121 1 d D U P D 4
I603 I 0.873(2) 0.075(5) 0.5255(17) 0.080 Uiso 0.0121 1 d D U P D 4
Zn62 Zn 0.810(3) 0.110(9) 0.465(4) 0.080 Uiso 0.0121 1 d D U P D 4
C4B C 0.7333(12) 0.2407(17) 0.2618(10) 0.103(9) Uani 0.1787 1 d DG U P H -1
C3B C 0.7221(14) 0.166(2) 0.2814(9) 0.106(12) Uani 0.1787 1 d DG U P H -1
H3B H 0.704424 0.172286 0.300527 0.127 Uiso 0.1787 1 calc R U P H -1
C2B C 0.7367(17) 0.0823(18) 0.2730(10) 0.094(11) Uani 0.1787 1 d G U P H -1
H2B H 0.729025 0.031344 0.286412 0.113 Uiso 0.1787 1 calc R U P H -1
C1B C 0.7625(17) 0.0732(18) 0.2451(10) 0.096(12) Uani 0.1787 1 d G U P H -1
H1B H 0.772487 0.015995 0.239341 0.115 Uiso 0.1787 1 calc R U P H -1
C6B C 0.7737(13) 0.148(2) 0.2255(9) 0.095(10) Uani 0.1787 1 d DG U P H -1
H6B H 0.791349 0.141589 0.206384 0.114 Uiso 0.1787 1 calc R U P H -1
C5B C 0.7591(11) 0.2315(19) 0.2339(9) 0.095(9) Uani 0.1787 1 d DG U P H -1
O3B O 0.7874(13) 0.334(3) 0.3219(12) 0.115(12) Uani 0.1787 1 d D U P H -1
O2B O 0.6605(13) 0.315(3) 0.2256(12) 0.118(13) Uani 0.1787 1 d D U P H -1
C7B C 0.7219(10) 0.3306(19) 0.2740(9) 0.123(11) Uani 0.1787 1 d DG U P H -1
C12B C 0.7503(11) 0.377(2) 0.3035(9) 0.106(11) Uani 0.1787 1 d DG U P H -1
C11B C 0.7397(15) 0.462(2) 0.3144(10) 0.112(12) Uani 0.1787 1 d G U P H -1
H11B H 0.759120 0.493335 0.334565 0.135 Uiso 0.1787 1 calc R U P H -1
C10B C 0.7008(17) 0.501(2) 0.2958(14) 0.129(15) Uani 0.1787 1 d G U P H -1
H10B H 0.693597 0.558714 0.303214 0.154 Uiso 0.1787 1 calc R U P H -1
C9B C 0.6724(13) 0.454(3) 0.2663(13) 0.129(15) Uani 0.1787 1 d G U P H -1
H9B H 0.645849 0.481001 0.253559 0.155 Uiso 0.1787 1 calc R U P H -1
C8B C 0.6830(10) 0.369(2) 0.2554(10) 0.122(13) Uani 0.1787 1 d DG U P H -1
C14B C 0.6204(19) 0.350(5) 0.204(2) 0.13(2) Uani 0.1787 1 d D U P H -1
H14D H 0.620628 0.348721 0.175077 0.195 Uiso 0.1787 1 calc . U P I -1
H14E H 0.616735 0.411049 0.211944 0.195 Uiso 0.1787 1 calc . U P J -1
H14F H 0.596417 0.313026 0.208557 0.195 Uiso 0.1787 1 calc . U P K -1
C819 C 0.6321(19) 0.594(3) 0.2447(16) 0.120(16) Uani 0.1865 1 d D U P L -2
H81A H 0.617561 0.603215 0.267359 0.144 Uiso 0.1865 1 calc R U P L -2
H81B H 0.657933 0.633396 0.249161 0.144 Uiso 0.1865 1 calc R U P L -2
C824 C 0.6470(16) 0.497(3) 0.2448(17) 0.125(16) Uani 0.1865 1 d D U P L -2
H82A H 0.661432 0.480271 0.272152 0.150 Uiso 0.1865 1 calc R U P L -2
H82B H 0.668487 0.491837 0.227633 0.150 Uiso 0.1865 1 calc R U P L -2
C823 C 0.609(2) 0.433(3) 0.2298(18) 0.131(17) Uani 0.1865 1 d D U P L -2
H82C H 0.589973 0.431948 0.249139 0.158 Uiso 0.1865 1 calc R U P L -2
H82D H 0.620666 0.372588 0.227826 0.158 Uiso 0.1865 1 calc R U P L -2
C822 C 0.5829(19) 0.462(3) 0.1888(16) 0.134(17) Uani 0.1865 1 d D U P L -2
H82E H 0.601676 0.460926 0.169036 0.161 Uiso 0.1865 1 calc R U P L -2
H82F H 0.558710 0.419948 0.179962 0.161 Uiso 0.1865 1 calc R U P L -2
C821 C 0.5649(16) 0.557(4) 0.1913(17) 0.131(17) Uani 0.1865 1 d D U P L -2
H82G H 0.548892 0.575070 0.164615 0.157 Uiso 0.1865 1 calc R U P L -2
H82H H 0.544263 0.556283 0.209419 0.157 Uiso 0.1865 1 calc R U P L -2
C820 C 0.601(2) 0.624(3) 0.2065(18) 0.131(17) Uani 0.1865 1 d D U P L -2
H82I H 0.618034 0.633033 0.185530 0.158 Uiso 0.1865 1 calc R U P L -2
H82J H 0.588032 0.681392 0.211277 0.158 Uiso 0.1865 1 calc R U P L -2
C811 C 0.5275(9) 0.361(2) 0.5238(12) 0.080 Uiso 0.2373 1 d D U P . .
H81C H 0.545811 0.364206 0.550964 0.096 Uiso 0.2373 1 calc R U P . .
H81D H 0.546000 0.373484 0.504446 0.096 Uiso 0.2373 1 calc R U P . .
C812 C 0.5073(11) 0.2679(19) 0.5164(10) 0.080 Uiso 0.2373 1 d D U P . .
H81E H 0.488267 0.265558 0.489542 0.096 Uiso 0.2373 1 calc R U P . .
H81F H 0.530369 0.222749 0.517553 0.096 Uiso 0.2373 1 calc R U P . .
C807 C 0.4808(11) 0.2475(18) 0.5479(11) 0.080 Uiso 0.2373 1 d D U P . .
H80A H 0.499773 0.250843 0.574777 0.096 Uiso 0.2373 1 calc R U P . .
H80B H 0.468863 0.186483 0.544040 0.096 Uiso 0.2373 1 calc R U P . .
C808 C 0.4438(9) 0.3151(19) 0.5447(12) 0.080 Uiso 0.2373 1 d D U P . .
H80C H 0.423525 0.308145 0.518661 0.096 Uiso 0.2373 1 calc R U P . .
H80D H 0.427514 0.303688 0.565894 0.096 Uiso 0.2373 1 calc R U P . .
C809 C 0.4617(11) 0.4101(18) 0.5486(11) 0.080 Uiso 0.2373 1 d D U P . .
H80E H 0.437207 0.452706 0.543868 0.096 Uiso 0.2373 1 calc R U P . .
H80F H 0.478305 0.419293 0.576057 0.096 Uiso 0.2373 1 calc R U P . .
C810 C 0.4909(11) 0.4292(19) 0.5193(11) 0.080 Uiso 0.2373 1 d D U P . .
H81G H 0.503330 0.489710 0.524191 0.096 Uiso 0.2373 1 calc R U P . .
H81H H 0.473563 0.427236 0.491784 0.096 Uiso 0.2373 1 calc R U P . .
C816 C 0.9142(17) 0.212(3) 0.5451(12) 0.121(14) Uani 0.2039 1 d D U P M 1
H81I H 0.922523 0.262289 0.563609 0.145 Uiso 0.2039 1 calc R U P M 1
H81J H 0.883382 0.197615 0.544208 0.145 Uiso 0.2039 1 calc R U P M 1
C815 C 0.9423(18) 0.131(3) 0.5601(9) 0.125(14) Uani 0.2039 1 d D U P M 1
H81K H 0.937243 0.112753 0.586537 0.150 Uiso 0.2039 1 calc R U P M 1
H81L H 0.973246 0.146720 0.563343 0.150 Uiso 0.2039 1 calc R U P M 1
C814 C 0.9322(19) 0.052(3) 0.5314(11) 0.119(14) Uani 0.2039 1 d D U P M 1
H81M H 0.902032 0.031670 0.530047 0.143 Uiso 0.2039 1 calc R U P M 1
H81N H 0.951756 0.001390 0.541426 0.143 Uiso 0.2039 1 calc R U P M 1
C813 C 0.9380(17) 0.078(3) 0.4896(10) 0.117(14) Uani 0.2039 1 d D U P M 1
H81O H 0.929816 0.027235 0.471140 0.141 Uiso 0.2039 1 calc R U P M 1
H81P H 0.968726 0.092557 0.490450 0.141 Uiso 0.2039 1 calc R U P M 1
C818 C 0.9094(15) 0.159(3) 0.4747(9) 0.109(13) Uani 0.2039 1 d D U P M 1
H81Q H 0.913805 0.176346 0.448096 0.131 Uiso 0.2039 1 calc R U P M 1
H81R H 0.878547 0.142524 0.472202 0.131 Uiso 0.2039 1 calc R U P M 1
C817 C 0.9203(18) 0.238(3) 0.5034(13) 0.123(14) Uani 0.2039 1 d D U P M 1
H81S H 0.901149 0.288550 0.493353 0.147 Uiso 0.2039 1 calc R U P M 1
H81T H 0.950603 0.256365 0.504715 0.147 Uiso 0.2039 1 calc R U P M 1
O1B O 0.7971(18) 0.310(4) 0.1900(17) 0.16(2) Uani 0.1787 1 d D U P H -1
H1BA H 0.817925 0.344425 0.198105 0.243 Uiso 0.1787 1 calc R U P H -1
C13B C 0.7665(16) 0.318(2) 0.2147(14) 0.118(13) Uani 0.1787 1 d D U P H -1
H13C H 0.738716 0.339699 0.198511 0.141 Uiso 0.1787 1 calc R U P H -1
H13D H 0.776972 0.362966 0.235576 0.141 Uiso 0.1787 1 calc R U P H -1
C15B C 0.818(2) 0.386(6) 0.350(2) 0.16(3) Uani 0.1787 1 d D U P H -1
H15D H 0.836318 0.420777 0.336411 0.236 Uiso 0.1787 1 calc . U P N -1
H15E H 0.836005 0.345433 0.369282 0.236 Uiso 0.1787 1 calc . U P O -1
H15F H 0.802106 0.425913 0.364782 0.236 Uiso 0.1787 1 calc . U P P -1
C804 C 0.6670(13) 0.256(3) 0.6620(7) 0.129(13) Uani 0.2497 1 d D U P Q 1
H80G H 0.682106 0.218326 0.684341 0.155 Uiso 0.2497 1 calc R U P Q 1
H80H H 0.662734 0.315534 0.672769 0.155 Uiso 0.2497 1 calc R U P Q 1
C805 C 0.6226(14) 0.215(3) 0.6445(10) 0.129(13) Uani 0.2497 1 d D U P Q 1
H80I H 0.626421 0.152286 0.636479 0.155 Uiso 0.2497 1 calc R U P Q 1
H80J H 0.604661 0.213941 0.665000 0.155 Uiso 0.2497 1 calc R U P Q 1
C806 C 0.5995(11) 0.268(3) 0.6084(9) 0.114(12) Uani 0.2497 1 d D U P Q 1
H80K H 0.593534 0.329184 0.616808 0.137 Uiso 0.2497 1 calc R U P Q 1
H80L H 0.571421 0.239706 0.596696 0.137 Uiso 0.2497 1 calc R U P Q 1
C801 C 0.6277(12) 0.273(3) 0.5769(7) 0.110(12) Uani 0.2497 1 d D U P Q 1
H80M H 0.632541 0.212214 0.567556 0.133 Uiso 0.2497 1 calc R U P Q 1
H80N H 0.612461 0.307919 0.553693 0.133 Uiso 0.2497 1 calc R U P Q 1
C802 C 0.6716(12) 0.317(2) 0.5943(9) 0.105(11) Uani 0.2497 1 d D U P Q 1
H80O H 0.666863 0.378969 0.602201 0.126 Uiso 0.2497 1 calc R U P Q 1
H80P H 0.689555 0.318485 0.573940 0.126 Uiso 0.2497 1 calc R U P Q 1
C803 C 0.6953(12) 0.264(3) 0.6309(10) 0.129(13) Uani 0.2497 1 d D U P Q 1
H80Q H 0.702616 0.204040 0.622494 0.155 Uiso 0.2497 1 calc R U P Q 1
H80R H 0.722679 0.294866 0.642883 0.155 Uiso 0.2497 1 calc R U P Q 1
C413 C 0.8951(5) 0.1986(12) 0.2160(4) 0.082(5) Uani 0.677(19) 1 d D U P G 2
H413 H 0.869501 0.192600 0.226205 0.099 Uiso 0.677(19) 1 calc R U P G 2
C412 C 0.8957(5) 0.2502(13) 0.1836(5) 0.088(5) Uani 0.677(19) 1 d D U P G 2
H412 H 0.869390 0.276466 0.170081 0.106 Uiso 0.677(19) 1 calc R U P G 2

loop_
_atom_site_aniso_label
_atom_site_aniso_U_11
_atom_site_aniso_U_22
_atom_site_aniso_U_33
_atom_site_aniso_U_23
_atom_site_aniso_U_13
_atom_site_aniso_U_12
I401 0.112(4) 0.068(2) 0.134(3) -0.0362(19) -0.029(3) 0.006(2)
I306 0.096(2) 0.0412(9) 0.0838(16) -0.0050(8) -0.0292(11) -0.0099(6)
I402 0.0712(12) 0.0310(13) 0.135(2) 0.0239(13) -0.0106(14) -0.0041(8)
I412 0.270(14) 0.054(4) 0.132(7) 0.040(4) -0.122(7) -0.041(5)
I303 0.075(2) 0.0391(11) 0.0740(12) 0.0067(8) 0.0249(12) 0.0057(12)
I310 0.0861(10) 0.0328(7) 0.1433(15) -0.0113(7) 0.0177(9) 0.0046(6)
I309 0.1479(18) 0.0548(10) 0.0791(11) -0.0341(7) 0.0380(10) -0.0412(9)
I307 0.0750(12) 0.0845(15) 0.1169(14) 0.0427(11) -0.0064(9) -0.0001(9)
I304 0.100(2) 0.0540(19) 0.111(3) -0.0016(17) -0.028(2) -0.0035(14)
I411 0.286(12) 0.266(14) 0.093(5) 0.034(6) -0.031(5) 0.195(12)
I305 0.103(2) 0.120(2) 0.0818(15) -0.0088(14) 0.0196(11) -0.0366(13)
I308 0.1055(12) 0.0440(8) 0.132(2) -0.0121(10) -0.0192(10) -0.0025(6)
Zn41 0.043(3) 0.040(4) 0.102(6) -0.006(3) -0.005(3) 0.004(3)
Zn46 0.146(11) 0.038(6) 0.072(7) -0.013(4) -0.077(6) 0.026(6)
Zn33 0.077(2) 0.050(2) 0.056(2) 0.0077(16) -0.006(2) -0.0112(16)
Zn35 0.0891(18) 0.0253(17) 0.0766(17) -0.0113(12) 0.0203(15) -0.0071(12)
Zn34 0.0668(16) 0.0419(15) 0.091(2) 0.0163(14) -0.0302(15) -0.0070(11)
Zn32 0.077(4) 0.037(4) 0.064(3) -0.001(2) 0.002(2) 0.008(3)
N322 0.063(4) 0.030(3) 0.056(3) -0.006(2) -0.009(3) 0.001(3)
N320 0.067(4) 0.036(3) 0.059(4) -0.004(3) -0.014(3) 0.001(3)
N315 0.062(4) 0.042(3) 0.060(4) 0.003(3) -0.015(3) -0.004(3)
N301 0.063(4) 0.047(4) 0.078(5) 0.001(3) -0.021(4) -0.001(3)
N303 0.068(4) 0.045(4) 0.057(4) 0.002(3) 0.000(3) 0.005(3)
N321 0.060(4) 0.030(3) 0.057(3) -0.006(3) -0.007(3) -0.002(3)
N314 0.071(4) 0.050(4) 0.066(4) 0.008(3) -0.014(4) -0.004(3)
N316 0.070(4) 0.045(4) 0.057(4) 0.005(3) -0.011(3) -0.004(3)
N310 0.082(5) 0.039(4) 0.066(4) 0.011(3) -0.020(4) -0.006(3)
N302 0.072(4) 0.058(4) 0.057(4) 0.007(3) 0.002(3) 0.006(3)
N319 0.100(6) 0.037(4) 0.076(5) -0.007(3) 0.009(4) -0.002(4)
N309 0.083(5) 0.035(3) 0.077(4) 0.006(3) -0.016(4) -0.002(3)
N317 0.078(5) 0.063(5) 0.057(4) -0.009(3) -0.012(4) -0.006(4)
N308 0.083(5) 0.038(4) 0.073(4) 0.007(3) -0.009(4) -0.008(3)
N307 0.099(6) 0.046(4) 0.081(5) -0.002(4) 0.014(5) -0.001(4)
N323 0.073(4) 0.034(3) 0.086(5) -0.006(3) -0.035(4) 0.004(3)
N313 0.080(5) 0.054(5) 0.095(6) -0.007(4) -0.015(5) -0.010(4)
N305 0.087(5) 0.050(4) 0.059(4) 0.007(3) -0.012(4) 0.000(4)
N304 0.102(6) 0.048(4) 0.069(4) 0.004(3) 0.013(4) 0.017(4)
N324 0.106(6) 0.039(4) 0.061(4) -0.014(3) -0.037(4) 0.009(4)
N318 0.109(6) 0.040(4) 0.080(5) -0.001(4) 0.014(5) -0.001(4)
C303 0.070(5) 0.043(4) 0.052(4) 0.001(3) -0.012(4) -0.001(4)
N312 0.090(5) 0.039(4) 0.098(6) 0.013(4) -0.024(5) -0.007(4)
N311 0.100(6) 0.049(4) 0.080(5) 0.018(4) -0.025(4) -0.007(4)
C342 0.069(5) 0.045(4) 0.061(5) 0.001(4) -0.023(4) 0.001(4)
C362 0.062(4) 0.035(4) 0.053(4) -0.003(3) -0.007(3) 0.002(3)
C306 0.068(5) 0.045(4) 0.051(4) 0.008(3) -0.008(4) 0.002(4)
C345 0.071(5) 0.041(4) 0.058(4) 0.003(3) -0.018(4) -0.007(4)
C357 0.070(5) 0.035(4) 0.058(4) -0.005(3) 0.002(4) -0.006(3)
C339 0.068(5) 0.035(4) 0.080(6) 0.000(4) -0.015(4) -0.003(4)
C361 0.057(4) 0.030(3) 0.059(4) -0.008(3) -0.011(3) 0.002(3)
C302 0.071(5) 0.042(4) 0.070(5) 0.011(4) -0.004(4) 0.003(4)
C363 0.065(5) 0.031(4) 0.062(4) -0.007(3) -0.012(4) 0.000(3)
C343 0.069(5) 0.041(4) 0.054(4) 0.001(3) -0.018(4) -0.001(4)
C370 0.070(5) 0.037(4) 0.061(4) -0.007(3) -0.019(4) 0.001(3)
C307 0.073(5) 0.046(5) 0.065(5) 0.005(4) -0.003(4) 0.011(4)
C360 0.071(5) 0.029(4) 0.054(4) 0.000(3) -0.009(4) 0.003(3)
C326 0.089(6) 0.031(4) 0.066(5) 0.014(3) -0.011(4) -0.003(4)
C325 0.083(6) 0.039(4) 0.071(5) 0.016(4) -0.012(4) 0.003(4)
C309 0.083(6) 0.043(4) 0.062(5) 0.006(4) 0.001(4) 0.008(4)
C348 0.065(5) 0.062(6) 0.094(7) -0.015(5) -0.022(5) -0.006(4)
C355 0.084(6) 0.039(4) 0.067(5) -0.002(4) -0.010(4) 0.006(4)
N306 0.122(8) 0.068(6) 0.101(7) 0.005(5) 0.040(6) 0.022(5)
O2A 0.131(9) 0.068(6) 0.068(5) -0.015(5) 0.011(6) -0.048(6)
O3A 0.079(6) 0.063(6) 0.106(7) 0.013(5) 0.020(5) 0.016(5)
C356 0.072(5) 0.035(4) 0.074(5) 0.001(4) -0.011(4) -0.003(4)
C338 0.089(6) 0.050(5) 0.065(5) 0.001(4) -0.018(5) -0.007(4)
C301 0.064(5) 0.057(5) 0.064(5) -0.003(4) -0.007(4) -0.003(4)
C334 0.076(5) 0.039(4) 0.073(5) 0.013(4) -0.022(4) -0.007(4)
C372 0.102(7) 0.036(4) 0.059(5) -0.003(3) -0.019(5) 0.003(4)
C352 0.072(5) 0.049(5) 0.067(5) 0.004(4) -0.008(4) 0.002(4)
C349 0.073(6) 0.068(6) 0.069(5) -0.013(4) -0.011(4) -0.006(5)
C367 0.077(6) 0.039(4) 0.096(6) 0.009(4) -0.033(5) 0.001(4)
C344 0.070(5) 0.054(5) 0.055(4) -0.002(4) -0.015(4) 0.002(4)
C324 0.082(6) 0.035(4) 0.066(5) 0.008(3) -0.002(4) -0.002(4)
C364 0.090(6) 0.036(4) 0.083(6) 0.009(4) -0.023(5) -0.006(4)
C366 0.079(6) 0.032(4) 0.108(7) 0.002(4) -0.028(5) -0.002(4)
C359 0.121(8) 0.040(5) 0.071(5) -0.009(4) -0.006(5) -0.021(5)
C335 0.085(6) 0.042(5) 0.094(7) -0.004(4) -0.020(5) 0.003(4)
C365 0.090(6) 0.045(5) 0.081(6) 0.008(4) -0.039(5) -0.004(4)
C327 0.090(6) 0.046(5) 0.075(5) 0.013(4) -0.024(5) -0.005(4)
C321 0.087(6) 0.043(5) 0.068(5) 0.007(4) -0.002(4) -0.005(4)
C369 0.093(7) 0.040(5) 0.097(7) 0.008(4) -0.054(6) -0.002(4)
C358 0.110(8) 0.038(4) 0.069(5) -0.002(4) -0.015(5) -0.005(5)
C304 0.103(8) 0.066(6) 0.075(6) 0.021(5) 0.013(5) 0.023(6)
C308 0.095(7) 0.055(5) 0.060(5) 0.004(4) 0.005(5) 0.009(5)
C316 0.095(7) 0.068(6) 0.075(6) 0.008(5) 0.017(5) 0.014(5)
C310 0.080(7) 0.085(8) 0.100(8) 0.041(6) -0.002(6) 0.015(6)
C371 0.087(6) 0.046(5) 0.056(4) -0.005(4) -0.022(4) 0.000(4)
C331 0.101(7) 0.041(5) 0.086(6) 0.012(4) -0.029(5) 0.004(5)
C337 0.081(6) 0.056(5) 0.082(6) 0.013(5) -0.019(5) -0.008(5)
C336 0.086(6) 0.045(5) 0.089(6) 0.001(4) -0.029(5) 0.006(4)
C328 0.099(7) 0.041(5) 0.110(8) 0.008(5) -0.033(6) 0.000(5)
C346 0.111(8) 0.067(6) 0.067(5) -0.014(5) -0.005(6) -0.029(6)
C319 0.101(8) 0.042(5) 0.108(8) 0.023(5) 0.010(7) 0.016(5)
C330 0.104(8) 0.061(6) 0.074(6) 0.007(5) -0.025(5) 0.003(5)
C347 0.117(9) 0.064(6) 0.071(6) -0.014(5) 0.010(6) -0.027(6)
C323 0.126(10) 0.052(6) 0.085(7) 0.000(5) -0.009(6) -0.001(6)
O1A 0.073(6) 0.093(8) 0.120(8) -0.051(7) -0.004(6) -0.011(5)
C322 0.118(9) 0.037(5) 0.090(7) -0.001(4) -0.016(6) -0.007(5)
C353 0.120(10) 0.071(7) 0.104(8) -0.032(6) 0.035(8) -0.034(7)
C329 0.106(8) 0.043(5) 0.108(8) 0.016(5) -0.051(6) -0.002(5)
C368 0.121(9) 0.042(5) 0.101(7) 0.007(5) -0.054(7) 0.005(5)
C320 0.103(8) 0.042(5) 0.090(7) 0.007(4) -0.002(6) 0.003(5)
C354 0.116(9) 0.074(7) 0.116(9) -0.039(7) 0.042(8) -0.037(7)
C311 0.082(7) 0.087(8) 0.110(8) 0.046(7) 0.004(6) -0.001(6)
C333 0.143(11) 0.036(5) 0.134(10) 0.000(5) -0.091(9) 0.005(6)
C315 0.123(10) 0.085(8) 0.098(8) 0.032(6) 0.044(8) 0.039(7)
C305 0.105(8) 0.078(7) 0.098(8) 0.036(6) 0.017(7) 0.028(7)
C7A 0.100(9) 0.035(6) 0.079(7) -0.008(5) 0.029(7) -0.010(6)
C350 0.102(8) 0.089(8) 0.081(7) -0.021(6) 0.011(6) -0.016(7)
C332 0.125(10) 0.053(6) 0.145(11) -0.004(7) -0.081(9) 0.002(6)
C340 0.117(10) 0.069(7) 0.123(10) -0.036(7) 0.030(8) -0.023(7)
C341 0.142(12) 0.079(9) 0.138(12) -0.057(8) 0.019(10) -0.041(9)
C351 0.103(8) 0.096(9) 0.079(7) -0.018(6) 0.010(6) -0.021(7)
C318 0.157(14) 0.106(10) 0.119(10) 0.036(9) 0.066(10) 0.064(10)
C8A 0.136(12) 0.041(6) 0.076(8) -0.014(6) 0.040(8) -0.022(7)
C12A 0.112(10) 0.045(7) 0.086(8) 0.010(6) 0.043(8) 0.019(7)
C317 0.127(11) 0.114(11) 0.097(8) 0.032(7) 0.039(8) 0.059(9)
C2A 0.055(6) 0.064(8) 0.118(11) 0.030(8) -0.010(7) -0.008(6)
C1A 0.064(7) 0.046(7) 0.130(12) 0.012(8) -0.031(8) -0.003(6)
C6A 0.061(7) 0.047(7) 0.148(13) -0.027(8) -0.013(8) 0.002(6)
C5A 0.077(8) 0.045(7) 0.107(10) -0.009(7) -0.007(7) 0.000(6)
C4A 0.076(7) 0.031(5) 0.094(8) -0.007(5) 0.011(6) -0.001(5)
C3A 0.055(6) 0.041(6) 0.096(9) 0.010(6) -0.024(6) -0.007(5)
C314 0.150(13) 0.099(10) 0.106(9) 0.034(8) 0.061(9) 0.030(9)
C11A 0.150(14) 0.064(9) 0.092(10) 0.010(8) 0.065(10) 0.028(9)
C10A 0.199(19) 0.041(7) 0.099(11) -0.004(7) 0.081(12) 0.001(10)
C9A 0.183(17) 0.054(8) 0.077(9) -0.016(7) 0.050(10) -0.036(10)
C14A 0.152(17) 0.104(13) 0.099(11) -0.045(10) 0.052(12) -0.078(13)
C313 0.103(19) 0.090(18) 0.086(17) 0.014(15) 0.015(16) 0.020(16)
C13A 0.130(14) 0.063(9) 0.104(11) -0.019(8) 0.018(10) 0.018(9)
C312 0.12(2) 0.080(18) 0.102(19) 0.010(16) 0.007(17) 0.015(17)
C15A 0.080(11) 0.098(15) 0.23(3) 0.047(16) 0.000(14) 0.023(10)
I406 0.227(6) 0.0460(15) 0.113(5) -0.0036(19) -0.077(3) -0.017(2)
Zn43 0.156(8) 0.057(4) 0.097(6) 0.019(4) -0.072(5) -0.024(4)
I405 0.206(7) 0.156(6) 0.124(5) 0.027(4) 0.003(3) -0.072(4)
I302 0.173(3) 0.0430(14) 0.193(3) 0.0399(17) -0.111(3) -0.0249(14)
Zn31 0.097(4) 0.034(3) 0.110(4) -0.007(3) -0.064(3) 0.001(2)
I301 0.0543(11) 0.085(3) 0.142(3) -0.066(2) -0.0167(13) 0.0023(11)
I408 0.154(3) 0.053(2) 0.163(7) -0.019(3) 0.002(3) -0.0121(18)
Zn44 0.099(6) 0.047(4) 0.111(7) -0.004(4) -0.023(4) -0.002(3)
I407 0.100(5) 0.081(3) 0.127(4) 0.036(3) -0.032(3) -0.007(3)
I312 0.1097(19) 0.043(2) 0.0639(16) 0.0002(15) -0.0314(15) 0.0052(15)
Zn36 0.068(4) 0.054(6) 0.072(7) -0.007(4) -0.006(4) 0.014(3)
I311 0.087(2) 0.117(2) 0.060(2) 0.018(2) 0.0109(19) 0.0408(19)
I404 0.098(4) 0.047(3) 0.114(4) -0.028(3) 0.036(3) -0.017(2)
Zn42 0.112(8) 0.037(6) 0.159(13) -0.006(7) 0.088(8) 0.003(6)
I403 0.111(6) 0.046(2) 0.150(7) 0.029(3) 0.079(5) 0.022(3)
I410 0.314(11) 0.087(3) 0.485(16) 0.116(6) 0.276(12) 0.106(5)
I409 0.63(2) 0.115(4) 0.297(10) -0.135(6) 0.305(14) -0.191(8)
Zn45 0.336(18) 0.036(5) 0.259(14) -0.003(6) 0.184(14) -0.007(6)
I512 0.295(16) 0.037(3) 0.209(9) -0.007(3) -0.176(10) 0.011(5)
I511 0.134(9) 0.244(13) 0.079(4) -0.040(4) -0.009(3) 0.126(10)
Zn56 0.175(18) 0.069(8) 0.034(6) -0.013(5) -0.019(7) 0.058(8)
I503 0.327(17) 0.084(6) 0.188(10) 0.073(6) 0.160(13) 0.095(9)
I504 0.247(12) 0.063(4) 0.272(13) -0.016(5) 0.090(10) -0.052(5)
Zn52 0.31(4) 0.031(6) 0.23(3) 0.012(10) 0.17(3) 0.017(16)
C4B 0.08(2) 0.127(18) 0.082(19) -0.002(16) -0.022(15) -0.021(18)
C3B 0.08(3) 0.14(2) 0.09(2) 0.02(2) -0.015(18) 0.00(2)
C2B 0.08(2) 0.13(2) 0.05(2) 0.019(18) -0.03(2) -0.01(2)
C1B 0.09(3) 0.13(2) 0.06(2) 0.000(18) -0.02(2) -0.02(2)
C6B 0.07(2) 0.13(2) 0.07(2) -0.007(18) -0.020(17) -0.04(2)
C5B 0.065(19) 0.121(19) 0.079(18) -0.016(17) -0.032(13) -0.044(18)
O3B 0.16(3) 0.11(3) 0.07(2) 0.005(19) 0.018(17) -0.02(2)
O2B 0.13(3) 0.10(2) 0.12(3) 0.017(19) 0.005(19) -0.01(2)
C7B 0.14(2) 0.131(19) 0.09(2) 0.003(17) 0.015(15) -0.015(18)
C12B 0.15(2) 0.11(2) 0.065(19) 0.011(16) 0.035(16) -0.023(19)
C11B 0.16(3) 0.12(2) 0.08(2) 0.016(18) 0.06(2) -0.01(2)
C10B 0.17(3) 0.12(3) 0.10(3) 0.00(2) 0.04(2) -0.01(2)
C9B 0.16(3) 0.12(2) 0.11(3) 0.01(2) 0.04(2) -0.01(2)
C8B 0.14(2) 0.11(2) 0.11(2) 0.007(18) 0.021(18) -0.014(19)
C14B 0.13(3) 0.09(4) 0.16(5) 0.04(4) 0.00(3) -0.01(3)
C819 0.17(4) 0.08(2) 0.14(3) 0.00(3) 0.10(3) 0.01(2)
C824 0.17(4) 0.08(3) 0.16(4) 0.00(3) 0.11(3) 0.01(2)
C823 0.17(4) 0.08(3) 0.18(4) 0.02(3) 0.11(3) 0.00(2)
C822 0.16(4) 0.09(3) 0.18(4) 0.02(3) 0.10(3) 0.00(3)
C821 0.17(4) 0.10(3) 0.15(4) 0.01(3) 0.09(3) 0.01(2)
C820 0.18(4) 0.10(3) 0.14(3) -0.01(3) 0.09(3) 0.01(2)
C816 0.07(2) 0.19(4) 0.10(2) 0.02(2) 0.01(2) 0.00(2)
C815 0.10(3) 0.19(4) 0.08(2) 0.03(2) 0.00(2) 0.01(2)
C814 0.11(3) 0.18(4) 0.060(18) 0.045(19) -0.009(19) 0.01(3)
C813 0.10(3) 0.18(4) 0.071(18) 0.05(2) 0.011(19) 0.05(2)
C818 0.08(2) 0.17(4) 0.08(2) 0.050(19) 0.02(2) 0.04(2)
C817 0.08(3) 0.18(4) 0.10(2) 0.03(2) 0.02(2) 0.03(3)
O1B 0.13(4) 0.21(5) 0.13(4) 0.07(4) 0.00(3) 0.01(4)
C13B 0.10(3) 0.14(2) 0.09(3) 0.01(2) -0.036(19) -0.05(2)
C15B 0.19(5) 0.18(6) 0.09(4) 0.01(4) 0.00(3) -0.06(4)
C804 0.22(3) 0.10(3) 0.080(19) 0.041(18) 0.068(19) 0.09(2)
C805 0.23(3) 0.10(3) 0.084(19) 0.046(18) 0.08(2) 0.07(2)
C806 0.21(3) 0.09(2) 0.067(16) 0.027(16) 0.074(18) 0.05(2)
C801 0.21(3) 0.07(2) 0.076(17) 0.026(16) 0.082(18) 0.06(2)
C802 0.20(3) 0.061(19) 0.077(17) 0.027(14) 0.075(19) 0.078(19)
C803 0.21(3) 0.10(2) 0.092(19) 0.047(18) 0.073(19) 0.09(2)
C413 0.073(9) 0.097(11) 0.074(8) 0.039(8) 0.007(7) 0.031(8)
C412 0.082(10) 0.090(11) 0.087(10) 0.047(9) 0.005(8) 0.030(8)

loop_
_atom_type_symbol
_atom_type_description
_atom_type_scat_dispersion_real
_atom_type_scat_dispersion_imag
_atom_type_scat_source
C C 0.0181 0.0091 'International Tables Vol C Tables 4.2.6.8 and 6.1.1.4'
H H 0.0000 0.0000 'International Tables Vol C Tables 4.2.6.8 and 6.1.1.4'
I I -0.3257 6.8362 'International Tables Vol C Tables 4.2.6.8 and 6.1.1.4'
N N 0.0311 0.0180 'International Tables Vol C Tables 4.2.6.8 and 6.1.1.4'
O O 0.0492 0.0322 'International Tables Vol C Tables 4.2.6.8 and 6.1.1.4'
Zn Zn -1.5491 0.6778 'International Tables Vol C Tables 4.2.6.8 and 6.1.1.4'

loop_
_exptl_crystal_face_index_h
_exptl_crystal_face_index_k
_exptl_crystal_face_index_l
_exptl_crystal_face_perp_dist
0 0 -1 0.0417
1 -2 -2 0.0798
0 1 -2 0.0867
-1 2 1 0.1084
2 1 -2 0.0822
15 1 -18 0.0445
1 0 0 0.0286
-1 -1 -2 0.0697
-1 -1 1 0.0808
1 1 -1 0.0956
0 0 1 0.0791
-1 0 0 0.0343
-2 0 1 0.0409

loop_
_geom_angle_atom_site_label_1
_geom_angle_atom_site_label_2
_geom_angle_atom_site_label_3
_geom_angle
_geom_angle_site_symmetry_1
_geom_angle_site_symmetry_3
_geom_angle_publ_flag
I401 Zn41 I402 125.6(4) . . ?
N301 Zn41 I401 111.7(5) . . ?
N301 Zn41 I402 105.4(4) . . ?
N323 Zn41 I401 103.2(4) 1_655 . ?
N323 Zn41 I402 106.1(4) 1_655 . ?
N323 Zn41 N301 102.4(5) 1_655 . ?
I412 Zn46 I411 127.7(8) . . ?
N305 Zn46 I412 105.0(7) 4_556 . ?
N305 Zn46 I411 105.5(8) 4_556 . ?
N324 Zn46 I412 108.6(8) . . ?
N324 Zn46 I411 104.2(6) . . ?
N324 Zn46 N305 103.5(6) . 4_556 ?
I305 Zn33 I306 125.2(3) . . ?
N317 Zn33 I306 107.1(3) 4_666 . ?
N317 Zn33 I305 105.8(4) 4_666 . ?
N317 Zn33 N311 102.5(4) 4_666 . ?
N311 Zn33 I306 108.3(4) . . ?
N311 Zn33 I305 105.7(4) . . ?
I309 Zn35 I310 121.00(13) . . ?
N319 Zn35 I310 107.9(3) . . ?
N319 Zn35 I309 109.9(3) . . ?
N318 Zn35 I310 107.2(3) . . ?
N318 Zn35 I309 107.6(3) . . ?
N318 Zn35 N319 101.4(3) . . ?
I307 Zn34 I308 126.4(2) . . ?
N313 Zn34 I307 110.5(4) . . ?
N313 Zn34 I308 103.7(4) . . ?
N313 Zn34 N312 96.9(4) . . ?
N312 Zn34 I307 106.9(4) . . ?
N312 Zn34 I308 108.5(3) . . ?
I303 Zn32 I304 122.0(4) . . ?
N307 Zn32 I303 110.5(4) . . ?
N307 Zn32 I304 108.2(4) . . ?
N306 Zn32 I303 105.7(4) . . ?
N306 Zn32 I304 107.5(5) . . ?
N306 Zn32 N307 100.9(5) . . ?
C361 N322 C362 114.5(6) . . ?
C360 N320 C362 115.1(7) . . ?
C342 N315 C343 113.6(8) . . ?
C301 N301 Zn41 123.2(7) . . ?
C301 N301 C305 119.6(8) . . ?
C301 N301 Zn31 121.0(7) . . ?
C301 N301 Zn51 147.0(11) . . ?
C305 N301 Zn41 116.9(7) . . ?
C305 N301 Zn31 119.2(7) . . ?
C305 N301 Zn51 93.5(10) . . ?
C306 N303 C307 113.6(8) . . ?
C361 N321 C360 114.1(6) . . ?
C342 N314 C344 114.1(8) . . ?
C343 N316 C344 116.0(8) . . ?
C326 N310 C325 114.1(8) . . ?
C306 N302 C308 115.3(7) . . ?
C355 N319 Zn35 122.0(6) . . ?
C355 N319 C359 118.5(8) . . ?
C355 N319 Zn45 121.9(7) . . ?
C359 N319 Zn35 119.5(6) . . ?
C359 N319 Zn45 119.5(7) . . ?
C325 N309 C324 114.3(7) . . ?
Zn33 N317 Zn43 6.0(4) 4_565 4_565 ?
C348 N317 Zn33 118.4(7) . 4_565 ?
C348 N317 Zn43 124.4(8) . 4_565 ?
C347 N317 Zn33 122.8(8) . 4_565 ?
C347 N317 C348 118.6(9) . . ?
C347 N317 Zn43 116.8(8) . 4_565 ?
C324 N308 C326 114.5(7) . . ?
C319 N307 Zn32 126.1(7) . . ?
C319 N307 C323 119.4(9) . . ?
C319 N307 Zn42 120.3(8) . . ?
C319 N307 Zn52 107.0(12) . . ?
C319 N307 Zn62 86(3) . . ?
C323 N307 Zn32 114.5(8) . . ?
C323 N307 Zn42 120.3(9) . . ?
C323 N307 Zn52 133.0(13) . . ?
C323 N307 Zn62 154(3) . . ?
Zn41 N323 Zn51 23.7(12) 1_455 1_455 ?
C366 N323 Zn41 121.3(6) . 1_455 ?
C366 N323 C365 118.5(7) . . ?
C366 N323 Zn31 120.7(6) . 1_455 ?
C366 N323 Zn51 104.9(17) . 1_455 ?
C365 N323 Zn41 120.2(6) . 1_455 ?
C365 N323 Zn31 120.6(6) . 1_455 ?
C365 N323 Zn51 134.1(18) . 1_455 ?
Zn31 N323 Zn51 25.8(10) 1_455 1_455 ?
C337 N313 Zn34 120.6(9) . . ?
C337 N313 C341 118.1(10) . . ?
C337 N313 Zn44 133.5(10) . . ?
C341 N313 Zn34 120.4(8) . . ?
C341 N313 Zn44 107.2(9) . . ?
C311 N305 Zn46 124.6(9) . 4_655 ?
C311 N305 C312 103.1(18) . . ?
C311 N305 Zn36 121.7(9) . 4_655 ?
C311 N305 Zn56 119.2(11) . 4_655 ?
C311 N305 C412 118.0(9) . . ?
C312 N305 Zn46 119.1(13) . 4_655 ?
C312 N305 Zn36 121.1(12) . 4_655 ?
C312 N305 Zn56 121.9(13) . 4_655 ?
Zn36 N305 Zn46 2.9(5) 4_655 4_655 ?
Zn36 N305 Zn56 2.7(10) 4_655 4_655 ?
C307 N304 C308 116.8(8) . . ?
C372 N324 Zn46 120.4(8) . . ?
C372 N324 C368 118.4(8) . . ?
C372 N324 Zn36 123.2(7) . . ?
C372 N324 Zn56 123.1(8) . . ?
C368 N324 Zn46 121.1(8) . . ?
C368 N324 Zn36 118.3(7) . . ?
C368 N324 Zn56 118.1(9) . . ?
C354 N318 Zn35 119.6(8) . . ?
C354 N318 C350 117.8(10) . . ?
C354 N318 Zn45 118.5(9) . . ?
C350 N318 Zn35 122.6(8) . . ?
C350 N318 Zn45 123.7(8) . . ?
C302 C303 C306 121.6(7) . . ?
C302 C303 C304 118.0(8) . . ?
C304 C303 C306 120.3(9) . . ?
C336 N312 Zn34 124.2(6) . . ?
C336 N312 Zn44 120.3(7) . . ?
C332 N312 Zn34 118.6(7) . . ?
C332 N312 C336 116.4(9) . . ?
C332 N312 Zn44 123.2(8) . . ?
C330 N311 Zn33 121.4(7) . . ?
C330 N311 Zn43 125.6(8) . . ?
C329 N311 Zn33 122.1(7) . . ?
C329 N311 C330 116.5(9) . . ?
C329 N311 Zn43 117.5(8) . . ?
N315 C342 C339 116.2(9) . . ?
N314 C342 N315 126.4(8) . . ?
N314 C342 C339 117.4(8) . . ?
N322 C362 C370 117.0(7) . . ?
N320 C362 N322 124.7(7) . . ?
N320 C362 C370 118.3(7) . . ?
N303 C306 C303 115.6(8) . . ?
N302 C306 N303 126.2(8) . . ?
N302 C306 C303 118.3(7) . . ?
C349 C345 C343 119.8(9) . . ?
C346 C345 C343 121.6(8) . . ?
C346 C345 C349 118.5(9) . . ?
C356 C357 C360 121.8(7) . . ?
C358 C357 C360 120.6(8) . . ?
C358 C357 C356 117.6(8) . . ?
C338 C339 C342 121.8(9) . . ?
C340 C339 C342 119.7(10) . . ?
C340 C339 C338 118.5(9) . . ?
N322 C361 C363 115.8(6) . . ?
N321 C361 N322 126.0(7) . . ?
N321 C361 C363 118.2(6) . . ?
C303 C302 H302 119.8 . . ?
C303 C302 C301 120.3(8) . . ?
C301 C302 H302 119.8 . . ?
C367 C363 C361 121.1(7) . . ?
C364 C363 C361 120.0(7) . . ?
C364 C363 C367 118.9(8) . . ?
N315 C343 C345 116.8(8) . . ?
N316 C343 N315 124.4(8) . . ?
N316 C343 C345 118.8(7) . . ?
C369 C370 C362 120.9(8) . . ?
C371 C370 C362 121.2(7) . . ?
C371 C370 C369 117.8(8) . . ?
N303 C307 C309 116.5(8) . . ?
N304 C307 N303 124.1(8) . . ?
N304 C307 C309 119.4(8) . . ?
N320 C360 N321 125.2(7) . . ?
N320 C360 C357 117.3(7) . . ?
N321 C360 C357 117.5(7) . . ?
N310 C326 N308 125.6(8) . . ?
N310 C326 C334 118.4(8) . . ?
N308 C326 C334 116.0(8) . . ?
N310 C325 C327 115.8(8) . . ?
N309 C325 N310 126.3(8) . . ?
N309 C325 C327 117.9(8) . . ?
C310 C309 C307 123.2(9) . . ?
C310 C309 C313 100.9(16) . . ?
C310 C309 C413 116.7(9) . . ?
C313 C309 C307 121.6(12) . . ?
C413 C309 C307 119.5(10) . . ?
N317 C348 H348 118.5 . . ?
N317 C348 C349 123.0(10) . . ?
C349 C348 H348 118.5 . . ?
N319 C355 H355 118.5 . . ?
N319 C355 C356 122.9(8) . . ?
C356 C355 H355 118.5 . . ?
C318 N306 Zn32 116.6(9) . . ?
C318 N306 C314 117.2(11) . . ?
C318 N306 Zn42 121.1(10) . . ?
C318 N306 Zn52 133.3(13) . . ?
C318 N306 Zn62 142(3) . . ?
C314 N306 Zn32 126.1(9) . . ?
C314 N306 Zn42 121.6(9) . . ?
C314 N306 Zn52 108.3(13) . . ?
C314 N306 Zn62 94(3) . . ?
C8A O2A C14A 118.4(14) . . ?
C12A O3A C15A 116.0(12) . . ?
C357 C356 C355 118.7(8) . . ?
C357 C356 H356 120.6 . . ?
C355 C356 H356 120.6 . . ?
C339 C338 H338 120.7 . . ?
C339 C338 C337 118.7(10) . . ?
C337 C338 H338 120.7 . . ?
N301 C301 C302 121.0(9) . . ?
N301 C301 H301 119.5 . . ?
C302 C301 H301 119.5 . . ?
C335 C334 C326 121.5(8) . . ?
C335 C334 C333 119.9(9) . . ?
C333 C334 C326 118.6(8) . . ?
N324 C372 H372 118.7 . . ?
N324 C372 C371 122.5(9) . . ?
C371 C372 H372 118.7 . . ?
C353 C352 C344 121.2(9) . . ?
C353 C352 C351 117.0(10) . . ?
C351 C352 C344 121.8(9) . . ?
C345 C349 C348 118.5(10) . . ?
C345 C349 H349 120.8 . . ?
C348 C349 H349 120.8 . . ?
C363 C367 H367 120.3 . . ?
C366 C367 C363 119.4(8) . . ?
C366 C367 H367 120.3 . . ?
N314 C344 C352 117.6(8) . . ?
N316 C344 N314 125.4(9) . . ?
N316 C344 C352 117.0(8) . . ?
N309 C324 C321 119.7(8) . . ?
N308 C324 N309 124.8(8) . . ?
N308 C324 C321 115.5(8) . . ?
C363 C364 H364 120.4 . . ?
C363 C364 C365 119.1(8) . . ?
C365 C364 H364 120.4 . . ?
N323 C366 C367 122.9(8) . . ?
N323 C366 H366 118.6 . . ?
C367 C366 H366 118.6 . . ?
N319 C359 H359 119.0 . . ?
N319 C359 C358 122.1(9) . . ?
C358 C359 H359 119.0 . . ?
C334 C335 H335 120.7 . . ?
C334 C335 C336 118.6(9) . . ?
C336 C335 H335 120.7 . . ?
N323 C365 C364 121.2(8) . . ?
N323 C365 H365 119.4 . . ?
C364 C365 H365 119.4 . . ?
C331 C327 C325 121.6(8) . . ?
C331 C327 C328 118.9(9) . . ?
C328 C327 C325 119.4(9) . . ?
C322 C321 C324 121.7(8) . . ?
C322 C321 C320 115.7(9) . . ?
C320 C321 C324 122.6(9) . . ?
C370 C369 H369 120.5 . . ?
C368 C369 C370 119.0(9) . . ?
C368 C369 H369 120.5 . . ?
C357 C358 H358 120.0 . . ?
C359 C358 C357 120.1(9) . . ?
C359 C358 H358 120.0 . . ?
C303 C304 H304 120.3 . . ?
C305 C304 C303 119.4(11) . . ?
C305 C304 H304 120.3 . . ?
N302 C308 C316 118.2(8) . . ?
N304 C308 N302 123.9(9) . . ?
N304 C308 C316 117.9(9) . . ?
C315 C316 C308 122.7(10) . . ?
C315 C316 C317 117.6(11) . . ?
C317 C316 C308 119.8(9) . . ?
C309 C310 H310 119.3 . . ?
C309 C310 C311 121.3(10) . . ?
C311 C310 H310 119.3 . . ?
C370 C371 C372 119.4(8) . . ?
C370 C371 H371 120.3 . . ?
C372 C371 H371 120.3 . . ?
C327 C331 H331 119.4 . . ?
C330 C331 C327 121.2(9) . . ?
C330 C331 H331 119.4 . . ?
N313 C337 C338 123.3(11) . . ?
N313 C337 H337 118.4 . . ?
C338 C337 H337 118.4 . . ?
N312 C336 C335 123.1(9) . . ?
N312 C336 H336 118.5 . . ?
C335 C336 H336 118.5 . . ?
C327 C328 H328 121.5 . . ?
C327 C328 C329 117.0(9) . . ?
C329 C328 H328 121.5 . . ?
C345 C346 H346 120.3 . . ?
C345 C346 C347 119.3(10) . . ?
C347 C346 H346 120.3 . . ?
N307 C319 H319 119.0 . . ?
N307 C319 C320 122.0(10) . . ?
C320 C319 H319 119.0 . . ?
N311 C330 H330 119.0 . . ?
C331 C330 N311 122.0(10) . . ?
C331 C330 H330 119.0 . . ?
N317 C347 C346 121.7(11) . . ?
N317 C347 H347 119.2 . . ?
C346 C347 H347 119.2 . . ?
N307 C323 H323 119.0 . . ?
N307 C323 C322 121.9(11) . . ?
C322 C323 H323 119.0 . . ?
C13A O1A H1A 109.5 . . ?
C321 C322 H322 119.3 . . ?
C323 C322 C321 121.4(10) . . ?
C323 C322 H322 119.3 . . ?
C352 C353 H353 121.0 . . ?
C352 C353 C354 117.9(10) . . ?
C354 C353 H353 121.0 . . ?
N311 C329 C328 124.2(9) . . ?
N311 C329 H329 117.9 . . ?
C328 C329 H329 117.9 . . ?
N324 C368 C369 122.7(10) . . ?
N324 C368 H368 118.6 . . ?
C369 C368 H368 118.6 . . ?
C321 C320 C319 119.5(10) . . ?
C321 C320 H320 120.2 . . ?
C319 C320 H320 120.2 . . ?
N318 C354 C353 124.0(11) . . ?
N318 C354 H354 118.0 . . ?
C353 C354 H354 118.0 . . ?
N305 C311 C310 121.7(12) . . ?
N305 C311 H311 119.2 . . ?
C310 C311 H311 119.2 . . ?
C334 C333 H333 122.2 . . ?
C334 C333 C332 115.6(10) . . ?
C332 C333 H333 122.2 . . ?
C316 C315 H315 120.2 . . ?
C314 C315 C316 119.7(12) . . ?
C314 C315 H315 120.2 . . ?
N301 C305 C304 121.5(10) . . ?
N301 C305 H305 119.3 . . ?
C304 C305 H305 119.3 . . ?
C8A C7A C4A 119.6(10) . . ?
C12A C7A C8A 120.1(11) . . ?
C12A C7A C4A 120.3(9) . . ?
N318 C350 H350 118.5 . . ?
N318 C350 C351 123.0(11) . . ?
C351 C350 H350 118.5 . . ?
N312 C332 C333 126.5(10) . . ?
N312 C332 H332 116.8 . . ?
C333 C332 H332 116.8 . . ?
C339 C340 H340 121.1 . . ?
C339 C340 C341 117.8(13) . . ?
C341 C340 H340 121.1 . . ?
N313 C341 C340 123.0(12) . . ?
N313 C341 H341 118.5 . . ?
C340 C341 H341 118.5 . . ?
C352 C351 H351 119.9 . . ?
C350 C351 C352 120.2(11) . . ?
C350 C351 H351 119.9 . . ?
N306 C318 H318 118.6 . . ?
N306 C318 C317 122.7(12) . . ?
C317 C318 H318 118.6 . . ?
O2A C8A C7A 115.7(10) . . ?
O2A C8A C9A 125.1(13) . . ?
C9A C8A C7A 119.2(13) . . ?
O3A C12A C7A 115.5(10) . . ?
O3A C12A C11A 125.4(13) . . ?
C7A C12A C11A 119.1(14) . . ?
C316 C317 C318 118.7(11) . . ?
C316 C317 H317 120.7 . . ?
C318 C317 H317 120.7 . . ?
C1A C2A H2A 120.0 . . ?
C1A C2A C3A 120.0 . . ?
C3A C2A H2A 120.0 . . ?
C2A C1A H1AA 120.0 . . ?
C6A C1A C2A 120.0 . . ?
C6A C1A H1AA 120.0 . . ?
C1A C6A H6A 120.0 . . ?
C5A C6A C1A 120.0 . . ?
C5A C6A H6A 120.0 . . ?
C6A C5A C13A 120.3(7) . . ?
C4A C5A C6A 120.0 . . ?
C4A C5A C13A 119.6(7) . . ?
C5A C4A C7A 121.2(7) . . ?
C5A C4A C3A 120.0 . . ?
C3A C4A C7A 118.7(7) . . ?
C2A C3A H3A 120.0 . . ?
C4A C3A C2A 120.0 . . ?
C4A C3A H3A 120.0 . . ?
N306 C314 C315 123.8(12) . . ?
N306 C314 H314 118.1 . . ?
C315 C314 H314 118.1 . . ?
C12A C11A H11A 119.6 . . ?
C10A C11A C12A 120.8(15) . . ?
C10A C11A H11A 119.6 . . ?
C11A C10A H10A 119.8 . . ?
C11A C10A C9A 120.3(15) . . ?
C9A C10A H10A 119.8 . . ?
C8A C9A H9A 119.8 . . ?
C10A C9A C8A 120.4(15) . . ?
C10A C9A H9A 119.8 . . ?
O2A C14A H14A 109.5 . . ?
O2A C14A H14B 109.5 . . ?
O2A C14A H14C 109.5 . . ?
H14A C14A H14B 109.5 . . ?
H14A C14A H14C 109.5 . . ?
H14B C14A H14C 109.5 . . ?
C309 C313 H313 120.9 . . ?
C312 C313 C309 118(2) . . ?
C312 C313 H313 120.9 . . ?
O1A C13A C5A 114.4(11) . . ?
O1A C13A H13A 108.7 . . ?
O1A C13A H13B 108.7 . . ?
C5A C13A H13A 108.7 . . ?
C5A C13A H13B 108.7 . . ?
H13A C13A H13B 107.6 . . ?
N305 C312 C313 123(2) . . ?
N305 C312 H312 118.5 . . ?
C313 C312 H312 118.5 . . ?
O3A C15A H15A 109.5 . . ?
O3A C15A H15B 109.5 . . ?
O3A C15A H15C 109.5 . . ?
H15A C15A H15B 109.5 . . ?
H15A C15A H15C 109.5 . . ?
H15B C15A H15C 109.5 . . ?
N317 Zn43 I406 107.7(5) 4_666 . ?
N317 Zn43 I405 110.6(6) 4_666 . ?
N311 Zn43 N317 102.3(6) . 4_666 ?
N311 Zn43 I406 100.4(6) . . ?
N311 Zn43 I405 108.0(6) . . ?
I405 Zn43 I406 125.2(5) . . ?
N301 Zn31 I302 108.8(4) . . ?
N301 Zn31 I301 108.3(4) . . ?
N323 Zn31 N301 98.5(4) 1_655 . ?
N323 Zn31 I302 107.9(4) 1_655 . ?
N323 Zn31 I301 106.8(4) 1_655 . ?
I301 Zn31 I302 123.7(3) . . ?
N313 Zn44 N312 101.0(6) . . ?
N313 Zn44 I408 111.1(7) . . ?
N313 Zn44 I407 99.1(6) . . ?
N312 Zn44 I408 111.1(6) . . ?
N312 Zn44 I407 101.0(6) . . ?
I407 Zn44 I408 129.7(5) . . ?
N305 Zn36 N324 103.6(7) 4_556 . ?
N305 Zn36 I312 109.1(6) 4_556 . ?
N305 Zn36 I311 105.9(5) 4_556 . ?
N324 Zn36 I312 107.3(5) . . ?
N324 Zn36 I311 104.2(6) . . ?
I312 Zn36 I311 124.9(6) . . ?
N307 Zn42 N306 103.3(6) . . ?
N307 Zn42 I404 103.2(6) . . ?
N307 Zn42 I403 112.3(7) . . ?
N306 Zn42 I404 105.7(7) . . ?
N306 Zn42 I403 107.1(6) . . ?
I403 Zn42 I404 123.3(5) . . ?
N319 Zn45 N318 102.6(5) . . ?
N319 Zn45 I410 105.7(5) . . ?
N319 Zn45 I409 109.0(5) . . ?
N318 Zn45 I410 112.7(6) . . ?
N318 Zn45 I409 105.5(6) . . ?
I409 Zn45 I410 120.0(5) . . ?
N305 Zn56 N324 98.7(10) 4_556 . ?
N305 Zn56 I512 104.9(10) 4_556 . ?
N305 Zn56 I511 113.5(11) 4_556 . ?
N324 Zn56 I512 109.3(11) . . ?
N324 Zn56 I511 106.1(9) . . ?
I511 Zn56 I512 121.8(11) . . ?
N307 Zn52 I503 114.7(16) . . ?
N307 Zn52 I504 97.3(13) . . ?
N306 Zn52 N307 103.2(14) . . ?
N306 Zn52 I503 120.7(14) . . ?
N306 Zn52 I504 96.3(16) . . ?
I504 Zn52 I503 120.5(12) . . ?
N301 Zn51 N323 86.0(18) . 1_655 ?
N301 Zn51 I501 95.6(19) . . ?
N301 Zn51 I502 125(3) . . ?
N323 Zn51 I501 88(2) 1_655 . ?
N323 Zn51 I502 120(3) 1_655 . ?
I501 Zn51 I502 129(2) . . ?
N307 Zn62 N306 85(3) . . ?
N307 Zn62 I604 90(3) . . ?
N307 Zn62 I603 128(6) . . ?
N306 Zn62 I604 84(4) . . ?
N306 Zn62 I603 121(6) . . ?
I604 Zn62 I603 133(5) . . ?
C3B C4B C5B 120.0 . . ?
C3B C4B C7B 119.9(8) . . ?
C5B C4B C7B 119.8(8) . . ?
C4B C3B H3B 120.0 . . ?
C2B C3B C4B 120.0 . . ?
C2B C3B H3B 120.0 . . ?
C3B C2B H2B 120.0 . . ?
C1B C2B C3B 120.0 . . ?
C1B C2B H2B 120.0 . . ?
C2B C1B H1B 120.0 . . ?
C2B C1B C6B 120.0 . . ?
C6B C1B H1B 120.0 . . ?
C1B C6B H6B 120.0 . . ?
C5B C6B C1B 120.0 . . ?
C5B C6B H6B 120.0 . . ?
C4B C5B C13B 112.8(17) . . ?
C6B C5B C4B 120.0 . . ?
C6B C5B C13B 127.2(17) . . ?
C12B O3B C15B 117(3) . . ?
C8B O2B C14B 116(3) . . ?
C12B C7B C4B 120.3(8) . . ?
C12B C7B C8B 120.0 . . ?
C8B C7B C4B 119.7(8) . . ?
O3B C12B C7B 118(3) . . ?
O3B C12B C11B 122(3) . . ?
C7B C12B C11B 120.0 . . ?
C12B C11B H11B 120.0 . . ?
C10B C11B C12B 120.0 . . ?
C10B C11B H11B 120.0 . . ?
C11B C10B H10B 120.0 . . ?
C9B C10B C11B 120.0 . . ?
C9B C10B H10B 120.0 . . ?
C10B C9B H9B 120.0 . . ?
C8B C9B C10B 120.0 . . ?
C8B C9B H9B 120.0 . . ?
O2B C8B C7B 111(2) . . ?
O2B C8B C9B 129(2) . . ?
C9B C8B C7B 120.0 . . ?
O2B C14B H14D 109.5 . . ?
O2B C14B H14E 109.5 . . ?
O2B C14B H14F 109.5 . . ?
H14D C14B H14E 109.5 . . ?
H14D C14B H14F 109.5 . . ?
H14E C14B H14F 109.5 . . ?
H81A C819 H81B 107.6 . . ?
C824 C819 H81A 108.6 . . ?
C824 C819 H81B 108.6 . . ?
C820 C819 H81A 108.6 . . ?
C820 C819 H81B 108.6 . . ?
C820 C819 C824 115(2) . . ?
C819 C824 H82A 109.2 . . ?
C819 C824 H82B 109.2 . . ?
C819 C824 C823 112.2(18) . . ?
H82A C824 H82B 107.9 . . ?
C823 C824 H82A 109.2 . . ?
C823 C824 H82B 109.2 . . ?
C824 C823 H82C 109.3 . . ?
C824 C823 H82D 109.3 . . ?
C824 C823 C822 111.4(19) . . ?
H82C C823 H82D 108.0 . . ?
C822 C823 H82C 109.3 . . ?
C822 C823 H82D 109.3 . . ?
C823 C822 H82E 109.7 . . ?
C823 C822 H82F 109.7 . . ?
H82E C822 H82F 108.2 . . ?
C821 C822 C823 110.0(19) . . ?
C821 C822 H82E 109.7 . . ?
C821 C822 H82F 109.7 . . ?
C822 C821 H82G 109.3 . . ?
C822 C821 H82H 109.3 . . ?
H82G C821 H82H 108.0 . . ?
C820 C821 C822 111.5(19) . . ?
C820 C821 H82G 109.3 . . ?
C820 C821 H82H 109.3 . . ?
C819 C820 C821 113.7(19) . . ?
C819 C820 H82I 108.8 . . ?
C819 C820 H82J 108.8 . . ?
C821 C820 H82I 108.8 . . ?
C821 C820 H82J 108.8 . . ?
H82I C820 H82J 107.7 . . ?
H81C C811 H81D 108.4 . . ?
C812 C811 H81C 110.1 . . ?
C812 C811 H81D 110.1 . . ?
C810 C811 H81C 110.1 . . ?
C810 C811 H81D 110.1 . . ?
C810 C811 C812 108.2(19) . . ?
C811 C812 H81E 109.8 . . ?
C811 C812 H81F 109.8 . . ?
H81E C812 H81F 108.2 . . ?
C807 C812 C811 109.4(17) . . ?
C807 C812 H81E 109.8 . . ?
C807 C812 H81F 109.8 . . ?
C812 C807 H80A 109.8 . . ?
C812 C807 H80B 109.8 . . ?
C812 C807 C808 109.6(17) . . ?
H80A C807 H80B 108.2 . . ?
C808 C807 H80A 109.8 . . ?
C808 C807 H80B 109.8 . . ?
C807 C808 H80C 109.6 . . ?
C807 C808 H80D 109.6 . . ?
H80C C808 H80D 108.1 . . ?
C809 C808 C807 110.4(17) . . ?
C809 C808 H80C 109.6 . . ?
C809 C808 H80D 109.6 . . ?
C808 C809 H80E 109.1 . . ?
C808 C809 H80F 109.1 . . ?
H80E C809 H80F 107.9 . . ?
C810 C809 C808 112.4(17) . . ?
C810 C809 H80E 109.1 . . ?
C810 C809 H80F 109.1 . . ?
C811 C810 H81G 109.5 . . ?
C811 C810 H81H 109.5 . . ?
C809 C810 C811 110.8(17) . . ?
C809 C810 H81G 109.5 . . ?
C809 C810 H81H 109.5 . . ?
H81G C810 H81H 108.1 . . ?
H81I C816 H81J 108.2 . . ?
C815 C816 H81I 109.7 . . ?
C815 C816 H81J 109.7 . . ?
C815 C816 C817 110(2) . . ?
C817 C816 H81I 109.7 . . ?
C817 C816 H81J 109.7 . . ?
C816 C815 H81K 109.3 . . ?
C816 C815 H81L 109.3 . . ?
C816 C815 C814 111.7(19) . . ?
H81K C815 H81L 107.9 . . ?
C814 C815 H81K 109.3 . . ?
C814 C815 H81L 109.3 . . ?
C815 C814 H81M 109.5 . . ?
C815 C814 H81N 109.5 . . ?
C815 C814 C813 110.8(19) . . ?
H81M C814 H81N 108.1 . . ?
C813 C814 H81M 109.5 . . ?
C813 C814 H81N 109.5 . . ?
C814 C813 H81O 109.7 . . ?
C814 C813 H81P 109.7 . . ?
C814 C813 C818 109.8(18) . . ?
H81O C813 H81P 108.2 . . ?
C818 C813 H81O 109.7 . . ?
C818 C813 H81P 109.7 . . ?
C813 C818 H81Q 109.4 . . ?
C813 C818 H81R 109.4 . . ?
H81Q C818 H81R 108.0 . . ?
C817 C818 C813 111.1(19) . . ?
C817 C818 H81Q 109.4 . . ?
C817 C818 H81R 109.4 . . ?
C816 C817 H81S 109.6 . . ?
C816 C817 H81T 109.6 . . ?
C818 C817 C816 110.4(19) . . ?
C818 C817 H81S 109.6 . . ?
C818 C817 H81T 109.6 . . ?
H81S C817 H81T 108.1 . . ?
C13B O1B H1BA 109.5 . . ?
C5B C13B H13C 109.2 . . ?
C5B C13B H13D 109.2 . . ?
O1B C13B C5B 112.0(19) . . ?
O1B C13B H13C 109.2 . . ?
O1B C13B H13D 109.2 . . ?
H13C C13B H13D 107.9 . . ?
O3B C15B H15D 109.5 . . ?
O3B C15B H15E 109.5 . . ?
O3B C15B H15F 109.5 . . ?
H15D C15B H15E 109.5 . . ?
H15D C15B H15F 109.5 . . ?
H15E C15B H15F 109.5 . . ?
H80G C804 H80H 107.9 . . ?
C805 C804 H80G 109.2 . . ?
C805 C804 H80H 109.2 . . ?
C805 C804 C803 112(2) . . ?
C803 C804 H80G 109.2 . . ?
C803 C804 H80H 109.2 . . ?
C804 C805 H80I 109.6 . . ?
C804 C805 H80J 109.6 . . ?
H80I C805 H80J 108.1 . . ?
C806 C805 C804 110.3(17) . . ?
C806 C805 H80I 109.6 . . ?
C806 C805 H80J 109.6 . . ?
C805 C806 H80K 109.6 . . ?
C805 C806 H80L 109.6 . . ?
C805 C806 C801 110.3(16) . . ?
H80K C806 H80L 108.1 . . ?
C801 C806 H80K 109.6 . . ?
C801 C806 H80L 109.6 . . ?
C806 C801 H80M 109.5 . . ?
C806 C801 H80N 109.5 . . ?
H80M C801 H80N 108.1 . . ?
C802 C801 C806 110.6(17) . . ?
C802 C801 H80M 109.5 . . ?
C802 C801 H80N 109.5 . . ?
C801 C802 H80O 109.6 . . ?
C801 C802 H80P 109.6 . . ?
C801 C802 C803 110.1(17) . . ?
H80O C802 H80P 108.2 . . ?
C803 C802 H80O 109.6 . . ?
C803 C802 H80P 109.6 . . ?
C804 C803 C802 110.8(16) . . ?
C804 C803 H80Q 109.5 . . ?
C804 C803 H80R 109.5 . . ?
C802 C803 H80Q 109.5 . . ?
C802 C803 H80R 109.5 . . ?
H80Q C803 H80R 108.1 . . ?
C309 C413 H413 121.0 . . ?
C412 C413 C309 118.0(13) . . ?
C412 C413 H413 121.0 . . ?
N305 C412 C413 123.0(12) . . ?
N305 C412 H412 118.5 . . ?
C413 C412 H412 118.5 . . ?

loop_
_geom_bond_atom_site_label_1
_geom_bond_atom_site_label_2
_geom_bond_distance
_geom_bond_site_symmetry_2
_geom_bond_publ_flag
I401 Zn41 2.546(10) . ?
I306 Zn33 2.549(6) . ?
I402 Zn41 2.562(8) . ?
I412 Zn46 2.557(15) . ?
I303 Zn32 2.535(8) . ?
I310 Zn35 2.534(3) . ?
I309 Zn35 2.530(3) . ?
I307 Zn34 2.517(6) . ?
I304 Zn32 2.573(9) . ?
I411 Zn46 2.569(17) . ?
I305 Zn33 2.528(5) . ?
I308 Zn34 2.557(6) . ?
Zn41 N301 2.051(10) . ?
Zn41 N323 2.044(11) 1_655 ?
Zn46 N305 2.062(15) 4_556 ?
Zn46 N324 2.036(14) . ?
Zn33 N317 2.068(10) 4_666 ?
Zn33 N311 2.071(10) . ?
Zn35 N319 2.100(8) . ?
Zn35 N318 2.059(10) . ?
Zn34 N313 2.080(10) . ?
Zn34 N312 2.102(9) . ?
Zn32 N307 2.097(12) . ?
Zn32 N306 2.092(13) . ?
N322 C362 1.338(10) . ?
N322 C361 1.331(10) . ?
N320 C362 1.331(10) . ?
N320 C360 1.327(10) . ?
N315 C342 1.336(12) . ?
N315 C343 1.364(11) . ?
N301 C301 1.328(12) . ?
N301 C305 1.336(15) . ?
N301 Zn31 2.121(9) . ?
N301 Zn51 2.32(7) . ?
N303 C306 1.339(11) . ?
N303 C307 1.365(11) . ?
N321 C361 1.323(10) . ?
N321 C360 1.340(10) . ?
N314 C342 1.329(13) . ?
N314 C344 1.330(12) . ?
N316 C343 1.315(12) . ?
N316 C344 1.328(11) . ?
N310 C326 1.321(11) . ?
N310 C325 1.326(11) . ?
N302 C306 1.310(12) . ?
N302 C308 1.337(12) . ?
N319 C355 1.317(12) . ?
N319 C359 1.327(13) . ?
N319 Zn45 2.038(11) . ?
N309 C325 1.326(11) . ?
N309 C324 1.334(11) . ?
N317 C348 1.319(14) . ?
N317 C347 1.314(13) . ?
N317 Zn43 2.089(13) 4_565 ?
N308 C326 1.338(11) . ?
N308 C324 1.333(11) . ?
N307 C319 1.302(15) . ?
N307 C323 1.316(14) . ?
N307 Zn42 2.055(15) . ?
N307 Zn52 2.17(3) . ?
N307 Zn62 2.33(13) . ?
N323 C366 1.334(11) . ?
N323 C365 1.355(12) . ?
N323 Zn31 2.092(9) 1_455 ?
N323 Zn51 2.36(8) 1_455 ?
N313 C337 1.291(14) . ?
N313 C341 1.318(18) . ?
N313 Zn44 2.019(14) . ?
N305 C311 1.278(14) . ?
N305 C312 1.35(2) . ?
N305 Zn36 2.019(18) 4_655 ?
N305 Zn56 2.118(18) 4_655 ?
N305 C412 1.359(17) . ?
N304 C307 1.310(13) . ?
N304 C308 1.328(12) . ?
N324 C372 1.325(12) . ?
N324 C368 1.328(13) . ?
N324 Zn36 2.075(12) . ?
N324 Zn56 2.13(2) . ?
N318 C354 1.284(14) . ?
N318 C350 1.321(15) . ?
N318 Zn45 2.087(14) . ?
C303 C306 1.496(12) . ?
C303 C302 1.367(13) . ?
C303 C304 1.377(13) . ?
N312 C336 1.315(12) . ?
N312 C332 1.299(14) . ?
N312 Zn44 2.038(14) . ?
N311 C330 1.365(13) . ?
N311 C329 1.348(13) . ?
N311 Zn43 2.057(12) . ?
C342 C339 1.492(12) . ?
C362 C370 1.473(11) . ?
C345 C343 1.484(12) . ?
C345 C349 1.369(13) . ?
C345 C346 1.358(15) . ?
C357 C360 1.496(10) . ?
C357 C356 1.383(12) . ?
C357 C358 1.374(12) . ?
C339 C338 1.370(15) . ?
C339 C340 1.366(15) . ?
C361 C363 1.499(10) . ?
C302 H302 0.9500 . ?
C302 C301 1.370(13) . ?
C363 C367 1.377(12) . ?
C363 C364 1.377(12) . ?
C370 C369 1.391(12) . ?
C370 C371 1.376(12) . ?
C307 C309 1.446(12) . ?
C326 C334 1.501(12) . ?
C325 C327 1.499(13) . ?
C309 C310 1.323(15) . ?
C309 C313 1.44(2) . ?
C309 C413 1.436(15) . ?
C348 H348 0.9500 . ?
C348 C349 1.384(14) . ?
C355 H355 0.9500 . ?
C355 C356 1.384(12) . ?
N306 C318 1.306(16) . ?
N306 C314 1.338(17) . ?
N306 Zn42 2.062(14) . ?
N306 Zn52 1.95(3) . ?
N306 Zn62 2.46(15) . ?
O2A C8A 1.371(15) . ?
O2A C14A 1.447(16) . ?
O3A C12A 1.350(18) . ?
O3A C15A 1.442(17) . ?
C356 H356 0.9500 . ?
C338 H338 0.9500 . ?
C338 C337 1.416(14) . ?
C301 H301 0.9500 . ?
C334 C335 1.366(13) . ?
C334 C333 1.366(13) . ?
C372 H372 0.9500 . ?
C372 C371 1.381(12) . ?
C352 C344 1.477(14) . ?
C352 C353 1.368(15) . ?
C352 C351 1.385(14) . ?
C349 H349 0.9500 . ?
C367 H367 0.9500 . ?
C367 C366 1.362(13) . ?
C324 C321 1.474(12) . ?
C364 H364 0.9500 . ?
C364 C365 1.389(13) . ?
C366 H366 0.9500 . ?
C359 H359 0.9500 . ?
C359 C358 1.372(13) . ?
C335 H335 0.9500 . ?
C335 C336 1.384(13) . ?
C365 H365 0.9500 . ?
C327 C331 1.374(14) . ?
C327 C328 1.385(14) . ?
C321 C322 1.379(14) . ?
C321 C320 1.389(14) . ?
C369 H369 0.9500 . ?
C369 C368 1.377(12) . ?
C358 H358 0.9500 . ?
C304 H304 0.9500 . ?
C304 C305 1.370(15) . ?
C308 C316 1.471(15) . ?
C316 C315 1.359(15) . ?
C316 C317 1.395(16) . ?
C310 H310 0.9500 . ?
C310 C311 1.418(15) . ?
C371 H371 0.9500 . ?
C331 H331 0.9500 . ?
C331 C330 1.352(14) . ?
C337 H337 0.9500 . ?
C336 H336 0.9500 . ?
C328 H328 0.9500 . ?
C328 C329 1.397(14) . ?
C346 H346 0.9500 . ?
C346 C347 1.402(14) . ?
C319 H319 0.9500 . ?
C319 C320 1.417(14) . ?
C330 H330 0.9500 . ?
C347 H347 0.9500 . ?
C323 H323 0.9500 . ?
C323 C322 1.378(14) . ?
O1A H1A 0.8400 . ?
O1A C13A 1.406(13) . ?
C322 H322 0.9500 . ?
C353 H353 0.9500 . ?
C353 C354 1.390(17) . ?
C329 H329 0.9500 . ?
C368 H368 0.9500 . ?
C320 H320 0.9500 . ?
C354 H354 0.9500 . ?
C311 H311 0.9500 . ?
C333 H333 0.9500 . ?
C333 C332 1.387(15) . ?
C315 H315 0.9500 . ?
C315 C314 1.357(17) . ?
C305 H305 0.9500 . ?
C7A C8A 1.400(12) . ?
C7A C12A 1.395(13) . ?
C7A C4A 1.519(11) . ?
C350 H350 0.9500 . ?
C350 C351 1.334(17) . ?
C332 H332 0.9500 . ?
C340 H340 0.9500 . ?
C340 C341 1.421(18) . ?
C341 H341 0.9500 . ?
C351 H351 0.9500 . ?
C318 H318 0.9500 . ?
C318 C317 1.395(18) . ?
C8A C9A 1.397(12) . ?
C12A C11A 1.400(13) . ?
C317 H317 0.9500 . ?
C2A H2A 0.9500 . ?
C2A C1A 1.3900 . ?
C2A C3A 1.3900 . ?
C1A H1AA 0.9500 . ?
C1A C6A 1.3900 . ?
C6A H6A 0.9500 . ?
C6A C5A 1.3900 . ?
C5A C4A 1.3900 . ?
C5A C13A 1.525(13) . ?
C4A C3A 1.3900 . ?
C3A H3A 0.9500 . ?
C314 H314 0.9500 . ?
C11A H11A 0.9500 . ?
C11A C10A 1.369(14) . ?
C10A H10A 0.9500 . ?
C10A C9A 1.379(14) . ?
C9A H9A 0.9500 . ?
C14A H14A 0.9800 . ?
C14A H14B 0.9800 . ?
C14A H14C 0.9800 . ?
C313 H313 0.9500 . ?
C313 C312 1.36(2) . ?
C13A H13A 0.9900 . ?
C13A H13B 0.9900 . ?
C312 H312 0.9500 . ?
C15A H15A 0.9800 . ?
C15A H15B 0.9800 . ?
C15A H15C 0.9800 . ?
I406 Zn43 2.536(10) . ?
Zn43 I405 2.507(11) . ?
I302 Zn31 2.530(7) . ?
Zn31 I301 2.504(7) . ?
I408 Zn44 2.554(11) . ?
Zn44 I407 2.502(11) . ?
I312 Zn36 2.557(11) . ?
Zn36 I311 2.561(14) . ?
I404 Zn42 2.558(14) . ?
Zn42 I403 2.511(14) . ?
I410 Zn45 2.513(13) . ?
I409 Zn45 2.492(12) . ?
I512 Zn56 2.46(2) . ?
I511 Zn56 2.39(3) . ?
I503 Zn52 2.60(4) . ?
I504 Zn52 2.48(4) . ?
I501 Zn51 2.527(18) . ?
I502 Zn51 2.550(18) . ?
I604 Zn62 2.48(4) . ?
I603 Zn62 2.60(4) . ?
C4B C3B 1.3900 . ?
C4B C5B 1.3900 . ?
C4B C7B 1.480(19) . ?
C3B H3B 0.9500 . ?
C3B C2B 1.3900 . ?
C2B H2B 0.9500 . ?
C2B C1B 1.3900 . ?
C1B H1B 0.9500 . ?
C1B C6B 1.3900 . ?
C6B H6B 0.9500 . ?
C6B C5B 1.3900 . ?
C5B C13B 1.499(17) . ?
O3B C12B 1.37(2) . ?
O3B C15B 1.44(2) . ?
O2B C8B 1.387(19) . ?
O2B C14B 1.43(2) . ?
C7B C12B 1.3900 . ?
C7B C8B 1.3900 . ?
C12B C11B 1.3900 . ?
C11B H11B 0.9500 . ?
C11B C10B 1.3900 . ?
C10B H10B 0.9500 . ?
C10B C9B 1.3900 . ?
C9B H9B 0.9500 . ?
C9B C8B 1.3900 . ?
C14B H14D 0.9800 . ?
C14B H14E 0.9800 . ?
C14B H14F 0.9800 . ?
C819 H81A 0.9900 . ?
C819 H81B 0.9900 . ?
C819 C824 1.531(13) . ?
C819 C820 1.530(13) . ?
C824 H82A 0.9900 . ?
C824 H82B 0.9900 . ?
C824 C823 1.535(13) . ?
C823 H82C 0.9900 . ?
C823 H82D 0.9900 . ?
C823 C822 1.540(13) . ?
C822 H82E 0.9900 . ?
C822 H82F 0.9900 . ?
C822 C821 1.537(13) . ?
C821 H82G 0.9900 . ?
C821 H82H 0.9900 . ?
C821 C820 1.534(13) . ?
C820 H82I 0.9900 . ?
C820 H82J 0.9900 . ?
C811 H81C 0.9900 . ?
C811 H81D 0.9900 . ?
C811 C812 1.537(13) . ?
C811 C810 1.529(13) . ?
C812 H81E 0.9900 . ?
C812 H81F 0.9900 . ?
C812 C807 1.532(13) . ?
C807 H80A 0.9900 . ?
C807 H80B 0.9900 . ?
C807 C808 1.536(13) . ?
C808 H80C 0.9900 . ?
C808 H80D 0.9900 . ?
C808 C809 1.529(13) . ?
C809 H80E 0.9900 . ?
C809 H80F 0.9900 . ?
C809 C810 1.528(13) . ?
C810 H81G 0.9900 . ?
C810 H81H 0.9900 . ?
C816 H81I 0.9900 . ?
C816 H81J 0.9900 . ?
C816 C815 1.533(13) . ?
C816 C817 1.537(13) . ?
C815 H81K 0.9900 . ?
C815 H81L 0.9900 . ?
C815 C814 1.533(13) . ?
C814 H81M 0.9900 . ?
C814 H81N 0.9900 . ?
C814 C813 1.536(13) . ?
C813 H81O 0.9900 . ?
C813 H81P 0.9900 . ?
C813 C818 1.537(13) . ?
C818 H81Q 0.9900 . ?
C818 H81R 0.9900 . ?
C818 C817 1.532(13) . ?
C817 H81S 0.9900 . ?
C817 H81T 0.9900 . ?
O1B H1BA 0.8400 . ?
O1B C13B 1.414(14) . ?
C13B H13C 0.9900 . ?
C13B H13D 0.9900 . ?
C15B H15D 0.9800 . ?
C15B H15E 0.9800 . ?
C15B H15F 0.9800 . ?
C804 H80G 0.9900 . ?
C804 H80H 0.9900 . ?
C804 C805 1.535(13) . ?
C804 C803 1.536(13) . ?
C805 H80I 0.9900 . ?
C805 H80J 0.9900 . ?
C805 C806 1.533(13) . ?
C806 H80K 0.9900 . ?
C806 H80L 0.9900 . ?
C806 C801 1.540(13) . ?
C801 H80M 0.9900 . ?
C801 H80N 0.9900 . ?
C801 C802 1.538(13) . ?
C802 H80O 0.9900 . ?
C802 H80P 0.9900 . ?
C802 C803 1.542(13) . ?
C803 H80Q 0.9900 . ?
C803 H80R 0.9900 . ?
C413 H413 0.9500 . ?
C413 C412 1.359(18) . ?
C412 H412 0.9500 . ?

loop_
_geom_torsion_atom_site_label_1
_geom_torsion_atom_site_label_2
_geom_torsion_atom_site_label_3
_geom_torsion_atom_site_label_4
_geom_torsion
_geom_torsion_site_symmetry_1
_geom_torsion_site_symmetry_2
_geom_torsion_site_symmetry_3
_geom_torsion_site_symmetry_4
_geom_torsion_publ_flag
Zn41 N301 C301 C302 -170.8(7) . . . . ?
Zn41 N301 C305 C304 171.6(11) . . . . ?
Zn41 N323 C366 C367 177.0(10) 1_455 . . . ?
Zn41 N323 C365 C364 -178.2(9) 1_455 . . . ?
Zn46 N305 C311 C310 -178.1(10) 4_655 . . . ?
Zn46 N305 C412 C413 -178.6(16) 4_655 . . . ?
Zn46 N324 C372 C371 -175.2(9) . . . . ?
Zn46 N324 C368 C369 177.4(12) . . . . ?
Zn33 N317 C348 C349 -171.6(8) 4_565 . . . ?
Zn33 N317 C347 C346 172.8(9) 4_565 . . . ?
Zn33 N311 C330 C331 172.8(10) . . . . ?
Zn33 N311 C329 C328 -175.8(11) . . . . ?
Zn35 N319 C355 C356 -179.1(8) . . . . ?
Zn35 N319 C359 C358 -179.8(9) . . . . ?
Zn35 N318 C354 C353 176.4(12) . . . . ?
Zn35 N318 C350 C351 -176.3(11) . . . . ?
Zn34 N313 C337 C338 171.7(7) . . . . ?
Zn34 N313 C341 C340 -175.6(12) . . . . ?
Zn34 N312 C336 C335 -169.3(10) . . . . ?
Zn34 N312 C332 C333 168.4(16) . . . . ?
Zn32 N307 C319 C320 -176.6(9) . . . . ?
Zn32 N307 C323 C322 178.6(11) . . . . ?
Zn32 N306 C318 C317 -171.6(15) . . . . ?
Zn32 N306 C314 C315 170.7(13) . . . . ?
N322 C362 C370 C369 175.0(10) . . . . ?
N322 C362 C370 C371 -7.2(13) . . . . ?
N322 C361 C363 C367 0.7(13) . . . . ?
N322 C361 C363 C364 178.9(9) . . . . ?
N320 C362 C370 C369 -4.8(14) . . . . ?
N320 C362 C370 C371 173.0(9) . . . . ?
N315 C342 C339 C338 2.6(12) . . . . ?
N315 C342 C339 C340 -178.2(10) . . . . ?
N303 C307 C309 C310 -19.8(14) . . . . ?
N303 C307 C309 C313 -152(2) . . . . ?
N303 C307 C309 C413 150.6(12) . . . . ?
N321 C361 C363 C367 -177.7(9) . . . . ?
N321 C361 C363 C364 0.5(13) . . . . ?
N314 C342 C339 C338 -175.0(8) . . . . ?
N314 C342 C339 C340 4.2(13) . . . . ?
N310 C326 C334 C335 0.8(16) . . . . ?
N310 C326 C334 C333 -176.8(12) . . . . ?
N310 C325 C327 C331 2.2(17) . . . . ?
N310 C325 C327 C328 -177.5(11) . . . . ?
N302 C308 C316 C315 15.7(17) . . . . ?
N302 C308 C316 C317 -165.2(12) . . . . ?
N319 C355 C356 C357 -1.0(16) . . . . ?
N319 C359 C358 C357 -1.2(19) . . . . ?
N309 C325 C327 C331 -179.0(11) . . . . ?
N309 C325 C327 C328 1.4(17) . . . . ?
N309 C324 C321 C322 -173.0(11) . . . . ?
N309 C324 C321 C320 8.2(16) . . . . ?
N317 C348 C349 C345 0.7(15) . . . . ?
N308 C326 C334 C335 -179.8(10) . . . . ?
N308 C326 C334 C333 2.6(17) . . . . ?
N308 C324 C321 C322 8.2(15) . . . . ?
N308 C324 C321 C320 -170.6(10) . . . . ?
N307 C319 C320 C321 -2.8(19) . . . . ?
N307 C323 C322 C321 -1(2) . . . . ?
N304 C307 C309 C310 162.1(11) . . . . ?
N304 C307 C309 C313 30(3) . . . . ?
N304 C307 C309 C413 -27.4(16) . . . . ?
N304 C308 C316 C315 -163.6(12) . . . . ?
N304 C308 C316 C317 15.5(17) . . . . ?
N324 C372 C371 C370 -3.2(16) . . . . ?
N318 C350 C351 C352 -2(2) . . . . ?
C303 C302 C301 N301 0.4(13) . . . . ?
C303 C304 C305 N301 -1(2) . . . . ?
C342 N315 C343 N316 -1.0(11) . . . . ?
C342 N315 C343 C345 176.5(7) . . . . ?
C342 N314 C344 N316 -1.2(12) . . . . ?
C342 N314 C344 C352 179.3(7) . . . . ?
C342 C339 C338 C337 -176.0(8) . . . . ?
C342 C339 C340 C341 172.5(12) . . . . ?
C362 N322 C361 N321 -1.1(13) . . . . ?
C362 N322 C361 C363 -179.3(7) . . . . ?
C362 N320 C360 N321 -7.1(13) . . . . ?
C362 N320 C360 C357 172.8(8) . . . . ?
C362 C370 C369 C368 178.8(11) . . . . ?
C362 C370 C371 C372 -176.7(9) . . . . ?
C306 N303 C307 N304 2.4(13) . . . . ?
C306 N303 C307 C309 -175.6(8) . . . . ?
C306 N302 C308 N304 0.9(14) . . . . ?
C306 N302 C308 C316 -178.4(9) . . . . ?
C306 C303 C302 C301 175.6(8) . . . . ?
C306 C303 C304 C305 -175.3(11) . . . . ?
C345 C346 C347 N317 -3.5(19) . . . . ?
C339 C338 C337 N313 -1.7(15) . . . . ?
C339 C340 C341 N313 9(2) . . . . ?
C361 N322 C362 N320 2.3(12) . . . . ?
C361 N322 C362 C370 -177.5(8) . . . . ?
C361 N321 C360 N320 8.0(13) . . . . ?
C361 N321 C360 C357 -171.8(8) . . . . ?
C361 C363 C367 C366 178.4(10) . . . . ?
C361 C363 C364 C365 -179.6(10) . . . . ?
C302 C303 C306 N303 -10.5(12) . . . . ?
C302 C303 C306 N302 168.7(8) . . . . ?
C302 C303 C304 C305 3.9(16) . . . . ?
C363 C367 C366 N323 0.5(19) . . . . ?
C363 C364 C365 N323 1.9(18) . . . . ?
C343 N315 C342 N314 2.2(11) . . . . ?
C343 N315 C342 C339 -175.1(7) . . . . ?
C343 N316 C344 N314 2.2(12) . . . . ?
C343 N316 C344 C352 -178.3(7) . . . . ?
C343 C345 C349 C348 178.1(8) . . . . ?
C343 C345 C346 C347 -176.9(10) . . . . ?
C370 C369 C368 N324 -1(2) . . . . ?
C307 N303 C306 N302 -4.3(12) . . . . ?
C307 N303 C306 C303 174.9(7) . . . . ?
C307 N304 C308 N302 -2.5(15) . . . . ?
C307 N304 C308 C316 176.8(9) . . . . ?
C307 C309 C310 C311 177.5(11) . . . . ?
C307 C309 C313 C312 -177(3) . . . . ?
C307 C309 C413 C412 -175.7(15) . . . . ?
C360 N320 C362 N322 1.5(13) . . . . ?
C360 N320 C362 C370 -178.8(8) . . . . ?
C360 N321 C361 N322 -3.7(12) . . . . ?
C360 N321 C361 C363 174.5(8) . . . . ?
C360 C357 C356 C355 176.9(9) . . . . ?
C360 C357 C358 C359 -175.8(10) . . . . ?
C326 N310 C325 N309 -4.0(16) . . . . ?
C326 N310 C325 C327 174.8(9) . . . . ?
C326 N308 C324 N309 -7.1(15) . . . . ?
C326 N308 C324 C321 171.6(9) . . . . ?
C326 C334 C335 C336 -179.0(11) . . . . ?
C326 C334 C333 C332 177.9(14) . . . . ?
C325 N310 C326 N308 0.4(15) . . . . ?
C325 N310 C326 C334 179.8(9) . . . . ?
C325 N309 C324 N308 4.1(15) . . . . ?
C325 N309 C324 C321 -174.5(9) . . . . ?
C325 C327 C331 C330 -179.0(11) . . . . ?
C325 C327 C328 C329 176.2(12) . . . . ?
C309 C310 C311 N305 1(2) . . . . ?
C309 C313 C312 N305 -2(7) . . . . ?
C309 C413 C412 N305 -5(3) . . . . ?
C348 N317 C347 C346 -1.9(17) . . . . ?
C355 N319 C359 C358 -0.9(18) . . . . ?
N306 C318 C317 C316 -3(3) . . . . ?
O2A C8A C9A C10A 179.2(14) . . . . ?
O3A C12A C11A C10A 179.9(13) . . . . ?
C356 C357 C360 N320 169.8(9) . . . . ?
C356 C357 C360 N321 -10.3(13) . . . . ?
C356 C357 C358 C359 2.1(16) . . . . ?
C338 C339 C340 C341 -8.3(19) . . . . ?
C301 N301 C305 C304 -2.1(18) . . . . ?
C334 C335 C336 N312 1(2) . . . . ?
C334 C333 C332 N312 2(3) . . . . ?
C372 N324 C368 C369 -1(2) . . . . ?
C352 C353 C354 N318 2(2) . . . . ?
C349 C345 C343 N315 174.2(8) . . . . ?
C349 C345 C343 N316 -8.1(12) . . . . ?
C349 C345 C346 C347 7.3(16) . . . . ?
C367 C363 C364 C365 -1.3(17) . . . . ?
C344 N314 C342 N315 -1.2(12) . . . . ?
C344 N314 C342 C339 176.1(7) . . . . ?
C344 N316 C343 N315 -1.0(11) . . . . ?
C344 N316 C343 C345 -178.5(7) . . . . ?
C344 C352 C353 C354 179.3(11) . . . . ?
C344 C352 C351 C350 -179.2(11) . . . . ?
C324 N309 C325 N310 1.9(16) . . . . ?
C324 N309 C325 C327 -176.8(9) . . . . ?
C324 N308 C326 N310 4.7(15) . . . . ?
C324 N308 C326 C334 -174.7(9) . . . . ?
C324 C321 C322 C323 -177.6(12) . . . . ?
C324 C321 C320 C319 179.5(10) . . . . ?
C364 C363 C367 C366 0.2(17) . . . . ?
C366 N323 C365 C364 -1.3(18) . . . . ?
C359 N319 C355 C356 2.0(16) . . . . ?
C335 C334 C333 C332 0(2) . . . . ?
C365 N323 C366 C367 0.0(18) . . . . ?
C327 C331 C330 N311 4(2) . . . . ?
C327 C328 C329 N311 2(2) . . . . ?
C369 C370 C371 C372 1.2(16) . . . . ?
C358 C357 C360 N320 -12.3(14) . . . . ?
C358 C357 C360 N321 167.5(9) . . . . ?
C358 C357 C356 C355 -1.0(15) . . . . ?
C304 C303 C306 N303 168.6(9) . . . . ?
C304 C303 C306 N302 -12.1(13) . . . . ?
C304 C303 C302 C301 -3.6(14) . . . . ?
C308 N302 C306 N303 2.8(13) . . . . ?
C308 N302 C306 C303 -176.4(8) . . . . ?
C308 N304 C307 N303 0.8(14) . . . . ?
C308 N304 C307 C309 178.7(9) . . . . ?
C308 C316 C315 C314 177.8(14) . . . . ?
C308 C316 C317 C318 -178.5(14) . . . . ?
C316 C315 C314 N306 4(3) . . . . ?
C310 C309 C313 C312 42(4) . . . . ?
C310 C309 C413 C412 -5(2) . . . . ?
C371 C370 C369 C368 0.9(18) . . . . ?
C331 C327 C328 C329 -4(2) . . . . ?
C337 N313 C341 C340 -6(2) . . . . ?
C336 N312 C332 C333 -2(3) . . . . ?
C328 C327 C331 C330 1(2) . . . . ?
C346 C345 C343 N315 -1.5(12) . . . . ?
C346 C345 C343 N316 176.1(9) . . . . ?
C346 C345 C349 C348 -6.0(14) . . . . ?
C319 N307 C323 C322 -1(2) . . . . ?
C330 N311 C329 C328 2(2) . . . . ?
C347 N317 C348 C349 3.2(15) . . . . ?
C323 N307 C319 C320 3.0(18) . . . . ?
C322 C321 C320 C319 0.6(17) . . . . ?
C353 C352 C344 N314 159.1(10) . . . . ?
C353 C352 C344 N316 -20.4(13) . . . . ?
C353 C352 C351 C350 0.7(19) . . . . ?
C329 N311 C330 C331 -4.9(19) . . . . ?
C368 N324 C372 C371 3.0(17) . . . . ?
C320 C321 C322 C323 1.3(19) . . . . ?
C354 N318 C350 C351 3(2) . . . . ?
C311 N305 C312 C313 -41(5) . . . . ?
C311 N305 C412 C413 13(3) . . . . ?
C333 C334 C335 C336 -1.5(19) . . . . ?
C315 C316 C317 C318 1(2) . . . . ?
C305 N301 C301 C302 2.5(14) . . . . ?
C7A C8A C9A C10A -1(2) . . . . ?
C7A C12A C11A C10A -2(2) . . . . ?
C7A C4A C3A C2A -177.5(9) . . . . ?
C350 N318 C354 C353 -3(2) . . . . ?
C332 N312 C336 C335 1(2) . . . . ?
C340 C339 C338 C337 4.9(14) . . . . ?
C341 N313 C337 C338 2.4(17) . . . . ?
C351 C352 C344 N314 -21.0(13) . . . . ?
C351 C352 C344 N316 159.5(10) . . . . ?
C351 C352 C353 C354 -0.6(18) . . . . ?
C318 N306 C314 C315 -7(3) . . . . ?
C8A C7A C12A O3A 179.6(12) . . . . ?
C8A C7A C12A C11A 1(2) . . . . ?
C8A C7A C4A C5A 109.9(11) . . . . ?
C8A C7A C4A C3A -72.6(13) . . . . ?
C12A C7A C8A O2A 179.8(12) . . . . ?
C12A C7A C8A C9A 0(2) . . . . ?
C12A C7A C4A C5A -72.7(13) . . . . ?
C12A C7A C4A C3A 104.8(12) . . . . ?
C12A C11A C10A C9A 1(2) . . . . ?
C317 C316 C315 C314 -1(2) . . . . ?
C2A C1A C6A C5A 0.0 . . . . ?
C1A C2A C3A C4A 0.0 . . . . ?
C1A C6A C5A C4A 0.0 . . . . ?
C1A C6A C5A C13A 175.7(12) . . . . ?
C6A C5A C4A C7A 177.5(9) . . . . ?
C6A C5A C4A C3A 0.0 . . . . ?
C6A C5A C13A O1A 25.6(19) . . . . ?
C5A C4A C3A C2A 0.0 . . . . ?
C4A C7A C8A O2A -2.7(18) . . . . ?
C4A C7A C8A C9A 178.0(12) . . . . ?
C4A C7A C12A O3A 2.2(18) . . . . ?
C4A C7A C12A C11A -176.4(11) . . . . ?
C4A C5A C13A O1A -158.7(11) . . . . ?
C3A C2A C1A C6A 0.0 . . . . ?
C314 N306 C318 C317 6(3) . . . . ?
C11A C10A C9A C8A 1(2) . . . . ?
C14A O2A C8A C7A -172.2(12) . . . . ?
C14A O2A C8A C9A 7(2) . . . . ?
C313 C309 C310 C311 -43(2) . . . . ?
C13A C5A C4A C7A 1.7(12) . . . . ?
C13A C5A C4A C3A -175.8(12) . . . . ?
C312 N305 C311 C310 42(2) . . . . ?
C15A O3A C12A C7A -179.0(17) . . . . ?
C15A O3A C12A C11A -1(2) . . . . ?
Zn43 N317 C348 C349 -171.0(8) 4_565 . . . ?
Zn43 N317 C347 C346 172.8(10) 4_565 . . . ?
Zn43 N311 C330 C331 167.5(11) . . . . ?
Zn43 N311 C329 C328 -171.2(12) . . . . ?
Zn31 N301 C301 C302 -172.6(7) . . . . ?
Zn31 N301 C305 C304 173.1(10) . . . . ?
Zn31 N323 C366 C367 173.5(10) 1_455 . . . ?
Zn31 N323 C365 C364 -174.7(9) 1_455 . . . ?
Zn44 N313 C337 C338 168.0(9) . . . . ?
Zn44 N313 C341 C340 -175.4(14) . . . . ?
Zn44 N312 C336 C335 175.9(11) . . . . ?
Zn44 N312 C332 C333 -177.3(16) . . . . ?
Zn36 N305 C311 C310 -178.2(10) 4_655 . . . ?
Zn36 N305 C312 C313 179(4) 4_655 . . . ?
Zn36 N324 C372 C371 -174.3(9) . . . . ?
Zn36 N324 C368 C369 176.6(12) . . . . ?
Zn42 N307 C319 C320 -178.3(10) . . . . ?
Zn42 N307 C323 C322 -179.7(11) . . . . ?
Zn42 N306 C318 C317 -176.2(15) . . . . ?
Zn42 N306 C314 C315 175.5(14) . . . . ?
Zn45 N319 C355 C356 -178.7(9) . . . . ?
Zn45 N319 C359 C358 179.7(10) . . . . ?
Zn45 N318 C354 C353 177.8(12) . . . . ?
Zn45 N318 C350 C351 -177.8(11) . . . . ?
Zn56 N305 C311 C310 -179.6(11) 4_655 . . . ?
Zn56 N324 C372 C371 -170.0(11) . . . . ?
Zn56 N324 C368 C369 172.6(13) . . . . ?
Zn52 N307 C319 C320 175.4(13) . . . . ?
Zn52 N307 C323 C322 -171.0(14) . . . . ?
Zn52 N306 C318 C317 172.2(19) . . . . ?
Zn52 N306 C314 C315 -176.2(17) . . . . ?
Zn51 N301 C301 C302 -179(4) . . . . ?
Zn51 N301 C305 C304 179(2) . . . . ?
Zn51 N323 C366 C367 -164.3(14) 1_455 . . . ?
Zn51 N323 C365 C364 157.4(14) 1_455 . . . ?
Zn62 N307 C319 C320 178(4) . . . . ?
Zn62 N307 C323 C322 -169(7) . . . . ?
Zn62 N306 C318 C317 149(3) . . . . ?
Zn62 N306 C314 C315 -165(3) . . . . ?
C4B C3B C2B C1B 0.0 . . . . ?
C4B C5B C13B O1B 173(4) . . . . ?
C4B C7B C12B O3B -3(3) . . . . ?
C4B C7B C12B C11B 179(2) . . . . ?
C4B C7B C8B O2B -2(3) . . . . ?
C4B C7B C8B C9B -179(2) . . . . ?
C3B C4B C5B C6B 0.0 . . . . ?
C3B C4B C5B C13B 178(2) . . . . ?
C3B C4B C7B C12B 89(2) . . . . ?
C3B C4B C7B C8B -92(2) . . . . ?
C3B C2B C1B C6B 0.0 . . . . ?
C2B C1B C6B C5B 0.0 . . . . ?
C1B C6B C5B C4B 0.0 . . . . ?
C1B C6B C5B C13B -177(3) . . . . ?
C6B C5B C13B O1B -10(5) . . . . ?
C5B C4B C3B C2B 0.0 . . . . ?
C5B C4B C7B C12B -84(2) . . . . ?
C5B C4B C7B C8B 95(2) . . . . ?
O3B C12B C11B C10B -178(3) . . . . ?
C7B C4B C3B C2B -173(2) . . . . ?
C7B C4B C5B C6B 173(2) . . . . ?
C7B C4B C5B C13B -9(3) . . . . ?
C7B C12B C11B C10B 0.0 . . . . ?
C12B C7B C8B O2B 177(2) . . . . ?
C12B C7B C8B C9B 0.0 . . . . ?
C12B C11B C10B C9B 0.0 . . . . ?
C11B C10B C9B C8B 0.0 . . . . ?
C10B C9B C8B O2B -176(3) . . . . ?
C10B C9B C8B C7B 0.0 . . . . ?
C8B C7B C12B O3B 178(3) . . . . ?
C8B C7B C12B C11B 0.0 . . . . ?
C14B O2B C8B C7B -178(5) . . . . ?
C14B O2B C8B C9B -2(6) . . . . ?
C819 C824 C823 C822 54(5) . . . . ?
C824 C819 C820 C821 46(6) . . . . ?
C824 C823 C822 C821 -59(4) . . . . ?
C823 C822 C821 C820 57(4) . . . . ?
C822 C821 C820 C819 -51(5) . . . . ?
C820 C819 C824 C823 -47(5) . . . . ?
C811 C812 C807 C808 62(3) . . . . ?
C812 C811 C810 C809 59(4) . . . . ?
C812 C807 C808 C809 -57(3) . . . . ?
C807 C808 C809 C810 54(4) . . . . ?
C808 C809 C810 C811 -55(4) . . . . ?
C810 C811 C812 C807 -63(3) . . . . ?
C816 C815 C814 C813 57(4) . . . . ?
C815 C816 C817 C818 57(4) . . . . ?
C815 C814 C813 C818 -56(4) . . . . ?
C814 C813 C818 C817 58(4) . . . . ?
C813 C818 C817 C816 -58(4) . . . . ?
C817 C816 C815 C814 -57(5) . . . . ?
C15B O3B C12B C7B 176(5) . . . . ?
C15B O3B C12B C11B -7(6) . . . . ?
C804 C805 C806 C801 57(4) . . . . ?
C805 C804 C803 C802 55(4) . . . . ?
C805 C806 C801 C802 -59(3) . . . . ?
C806 C801 C802 C803 58(3) . . . . ?
C801 C802 C803 C804 -56(4) . . . . ?
C803 C804 C805 C806 -56(4) . . . . ?
C413 C309 C310 C311 6.8(19) . . . . ?
C412 N305 C311 C310 -10(2) . . . . ?

loop_
_exptl_oxdiff_crystal_face_indexfrac_h
_exptl_oxdiff_crystal_face_indexfrac_k
_exptl_oxdiff_crystal_face_indexfrac_l
_exptl_oxdiff_crystal_face_x
_exptl_oxdiff_crystal_face_y
_exptl_oxdiff_crystal_face_z
-0.0000 0.0000 -1.0000 -0.0076 0.0172 0.0418
0.9999 -1.9999 -2.0006 0.0328 0.2234 0.0033
-0.0000 1.0000 -1.9997 -0.0144 -0.0602 0.1228
-0.9999 1.9999 1.0005 -0.0405 -0.2061 0.0385
2.0001 1.0000 -1.9997 0.0853 -0.0611 0.1185
14.8051 0.6756 -18.3450 0.5987 0.2459 0.7623
1.0000 0.0000 0.0000 0.0499 -0.0004 -0.0021
-1.0001 -1.0000 -2.0003 -0.0660 0.1296 0.0467
-1.0001 -1.0000 0.9997 -0.0431 0.0779 -0.0788
1.0001 1.0000 -0.9997 0.0431 -0.0779 0.0788
0.0000 -0.0000 1.0000 0.0076 -0.0172 -0.0418
-1.0000 -0.0000 -0.0000 -0.0499 0.0004 0.0021
-2.0000 -0.0001 1.0000 -0.0921 -0.0164 -0.0376
